data_4320147
loop_
_publ_author_name
'Marty W. DeGroot'
'Michael W. Cockburn'
'Mark S. Workentin'
'John F. Corrigan'

_publ_section_title
;
 Trialkylphosphine-Stabilized Copper-Phenyltellurolate Complexes: From
 Small Molecules to Nanoclusters via Condensation Reactions
;
_journal_name_full 'Inorganic Chemistry'
_journal_page_first 4678
_journal_page_last 4685
_journal_paper_doi 10.1021/ic001260k
_journal_volume 40
_journal_year 2001
_chemical_formula_sum 'C144 H250 Cu39 P13 Te27'
_chemical_formula_weight 8307.31
_chemical_name_systematic
; 
 ? 
;
_space_group_IT_number 2
_symmetry_cell_setting triclinic
_symmetry_space_group_name_Hall '-P 1'
_symmetry_space_group_name_H-M 'P -1'
_atom_sites_solution_hydrogens geom
_atom_sites_solution_primary direct
_atom_sites_solution_secondary difmap
_audit_creation_method SHELXL-97
_cell_angle_alpha 87.518(8)
_cell_angle_beta 88.547(8)
_cell_angle_gamma 64.092(8)
_cell_formula_units_Z 2
_cell_length_a 19.6195(2)
_cell_length_b 20.6286(3)
_cell_length_c 32.1828(5)
_cell_measurement_reflns_used 52023
_cell_measurement_temperature 200(2)
_cell_measurement_theta_max 27.53
_cell_measurement_theta_min 2.57
_cell_volume 11704.8(8)
_computing_cell_refinement DenzoSMN
_computing_data_collection 'Nonius Collect'
_computing_data_reduction DenzoSMN
_computing_structure_refinement 'SHELXTL Ver 5.10'
_computing_structure_solution 'SHELXTL Ver 5.10'
_diffrn_ambient_temperature 200(2)
_diffrn_measured_fraction_theta_full 0.964
_diffrn_measured_fraction_theta_max 0.964
_diffrn_measurement_device_type 'Nonius KappaCCD'
_diffrn_measurement_method 'Phi frames plus omega to complete'
_diffrn_radiation_monochromator graphite
_diffrn_radiation_source 'fine-focus sealed tube'
_diffrn_radiation_type MoK\a
_diffrn_radiation_wavelength 0.71073
_diffrn_reflns_av_R_equivalents 0.0000
_diffrn_reflns_av_sigmaI/netI 0.1099
_diffrn_reflns_limit_h_max 25
_diffrn_reflns_limit_h_min 0
_diffrn_reflns_limit_k_max 26
_diffrn_reflns_limit_k_min -23
_diffrn_reflns_limit_l_max 41
_diffrn_reflns_limit_l_min -41
_diffrn_reflns_number 52023
_diffrn_reflns_theta_full 27.53
_diffrn_reflns_theta_max 27.53
_diffrn_reflns_theta_min 2.57
_exptl_absorpt_coefficient_mu 6.877
_exptl_absorpt_correction_type integration
_exptl_crystal_colour brown
_exptl_crystal_density_diffrn 2.357
_exptl_crystal_density_method 'not measured'
_exptl_crystal_description prism
_exptl_crystal_F_000 7688
_exptl_crystal_size_max 0.22mm
_exptl_crystal_size_mid 0.17mm
_exptl_crystal_size_min 0.03mm
_refine_diff_density_max 1.883
_refine_diff_density_min -1.789
_refine_diff_density_rms 0.233
_refine_ls_extinction_method none
_refine_ls_goodness_of_fit_ref 1.042
_refine_ls_hydrogen_treatment mixed
_refine_ls_matrix_type full
_refine_ls_number_parameters 1381
_refine_ls_number_reflns 52023
_refine_ls_number_restraints 34
_refine_ls_restrained_S_all 1.042
_refine_ls_R_factor_all 0.1305
_refine_ls_R_factor_gt 0.0644
_refine_ls_shift/su_max 0.058
_refine_ls_shift/su_mean 0.001
_refine_ls_structure_factor_coef Fsqd
_refine_ls_weighting_details 'calc w=1/[\s^2^(Fo^2^)+(0.0747P)^2^+23.1364P] where P=(Fo^2^+2Fc^2^)/3'
_refine_ls_weighting_scheme calc
_refine_ls_wR_factor_gt 0.1491
_refine_ls_wR_factor_ref 0.1698
_reflns_number_gt 30299
_reflns_number_total 52023
_reflns_threshold_expression >2sigma(I)
_cod_data_source_file ic001260k_6.cif
_cod_data_source_block 99108
_cod_original_cell_volume 11704.8(3)
_cod_database_code 4320147

loop_
_symmetry_equiv_pos_as_xyz
'x, y, z'
'-x, -y, -z'

loop_
_atom_site_label
_atom_site_type_symbol
_atom_site_fract_x
_atom_site_fract_y
_atom_site_fract_z
_atom_site_U_iso_or_equiv
_atom_site_adp_type
_atom_site_occupancy
_atom_site_symmetry_multiplicity
_atom_site_calc_flag
_atom_site_refinement_flags
_atom_site_disorder_assembly
_atom_site_disorder_group
Te1 Te 0.06969(4) 0.44364(4) 0.33385(2) 0.03633(19) Uani 1 1 d . A .
Te2 Te -0.30917(4) 0.77526(5) 0.30069(3) 0.0428(2) Uani 1 1 d . . .
Te3 Te -0.27625(4) 0.67727(4) 0.18265(3) 0.03755(19) Uani 1 1 d . . .
Te4 Te 0.2189(3) 0.3270(5) 0.2207(3) 0.0336(9) Uani 0.50 1 d P A 1
Te4A Te 0.2408(3) 0.3149(5) 0.2257(3) 0.0449(13) Uani 0.50 1 d P A 2
Te5 Te 0.15828(4) 0.44116(4) 0.10594(2) 0.03450(18) Uani 1 1 d . A .
Te6 Te 0.05012(5) 0.73606(5) 0.42556(2) 0.0457(2) Uani 1 1 d . . .
Te7 Te 0.18352(4) 0.49397(4) 0.42832(2) 0.03846(19) Uani 1 1 d . A .
Te8 Te 0.45009(4) 0.53514(4) 0.26978(2) 0.03489(18) Uani 1 1 d . A .
Te9 Te 0.37371(4) 0.65313(4) 0.15698(2) 0.03250(18) Uani 1 1 d . . .
Te10 Te -0.01676(5) 1.03494(4) 0.11081(3) 0.0468(2) Uani 1 1 d . A .
Te11 Te 0.33222(4) 0.76208(4) 0.27436(3) 0.03829(19) Uani 1 1 d . A .
Te12 Te -0.11236(4) 0.62939(4) 0.26478(2) 0.03219(17) Uani 1 1 d . A .
Te13 Te -0.06247(4) 0.63797(4) 0.12511(2) 0.03137(17) Uani 1 1 d . A .
Te14 Te -0.12884(4) 0.82875(4) 0.32793(2) 0.03227(18) Uani 1 1 d . A .
Te15 Te -0.20497(4) 0.85229(4) 0.19162(2) 0.03059(17) Uani 1 1 d . A .
Te16 Te 0.11350(4) 0.51925(4) 0.21277(2) 0.03069(17) Uani 1 1 d . A .
Te17 Te 0.07806(4) 0.62224(4) 0.33054(2) 0.03114(17) Uani 1 1 d . A .
Te18 Te 0.01909(4) 0.73802(3) 0.21866(2) 0.02690(16) Uani 1 1 d . A .
Te19 Te 0.29928(4) 0.43598(4) 0.30834(2) 0.03392(18) Uani 1 1 d . A .
Te20 Te -0.03677(4) 0.84736(4) 0.10122(2) 0.03244(18) Uani 1 1 d . A .
Te21 Te -0.07953(4) 0.96418(4) 0.22656(2) 0.03275(18) Uani 1 1 d . A .
Te22 Te 0.36285(4) 0.43705(4) 0.17042(2) 0.02914(17) Uani 1 1 d . A .
Te23 Te 0.16978(4) 0.64317(4) 0.11139(2) 0.03100(17) Uani 1 1 d . A .
Te24 Te 0.10078(4) 0.83076(4) 0.31671(2) 0.03374(18) Uani 1 1 d . A .
Te25 Te 0.29225(4) 0.62631(4) 0.37971(2) 0.03398(18) Uani 1 1 d . A .
Te26 Te 0.23930(4) 0.64005(4) 0.24275(2) 0.03004(17) Uani 1 1 d . A .
Te27 Te 0.15981(4) 0.84003(4) 0.17837(2) 0.03118(17) Uani 1 1 d . A .
Cu1 Cu -0.12722(8) 0.58861(7) 0.18530(5) 0.0398(4) Uani 1 1 d . A .
Cu2 Cu -0.16727(8) 0.71735(8) 0.33081(5) 0.0403(4) Uani 1 1 d . A .
Cu3 Cu -0.31073(8) 0.79956(8) 0.21944(5) 0.0421(4) Uani 1 1 d . . .
Cu4 Cu 0.17997(8) 0.41858(8) 0.28267(5) 0.0408(4) Uani 1 1 d . . .
Cu5 Cu -0.16855(7) 0.71722(7) 0.19388(5) 0.0355(3) Uani 1 1 d . A .
Cu6 Cu 0.03025(8) 0.55324(7) 0.27985(4) 0.0375(3) Uani 1 1 d . A .
Cu7 Cu -0.19302(8) 0.78638(8) 0.26370(4) 0.0366(3) Uani 1 1 d . A .
Cu8 Cu 0.20793(8) 0.40657(8) 0.36514(5) 0.0426(4) Uani 1 1 d . A .
Cu9 Cu -0.02008(7) 0.63360(7) 0.20291(4) 0.0341(3) Uani 1 1 d . . .
Cu10 Cu -0.04462(7) 0.71039(7) 0.28716(4) 0.0344(3) Uani 1 1 d . . .
Cu11 Cu 0.27711(8) 0.36134(7) 0.15350(5) 0.0375(3) Uani 1 1 d . . .
Cu12 Cu 0.02134(8) 0.70485(7) 0.08964(4) 0.0352(3) Uani 1 1 d . . .
Cu13 Cu -0.04877(8) 0.90447(7) 0.30437(5) 0.0370(3) Uani 1 1 d . . .
Cu14 Cu 0.18382(8) 0.62249(8) 0.43674(4) 0.0406(4) Uani 1 1 d . A .
Cu15 Cu 0.08208(7) 0.57715(7) 0.13095(5) 0.0367(3) Uani 1 1 d . A .
Cu16 Cu -0.08592(8) 0.76317(7) 0.14710(5) 0.0365(3) Uani 1 1 d . A .
Cu17 Cu 0.26636(8) 0.42916(7) 0.22566(4) 0.0368(3) Uani 1 1 d . A .
Cu18 Cu 0.18307(8) 0.55057(7) 0.27434(5) 0.0387(4) Uani 1 1 d . A .
Cu19 Cu -0.11919(8) 0.86145(7) 0.25141(4) 0.0375(3) Uani 1 1 d . A .
Cu20 Cu 0.21969(8) 0.54457(8) 0.36006(4) 0.0391(4) Uani 1 1 d . . .
Cu21 Cu 0.01218(8) 0.77146(7) 0.34558(4) 0.0371(3) Uani 1 1 d . A .
Cu22 Cu 0.22045(7) 0.50520(7) 0.15034(4) 0.0332(3) Uani 1 1 d . A .
Cu23 Cu 0.14247(7) 0.62933(7) 0.19093(4) 0.0336(3) Uani 1 1 d . . .
Cu24 Cu -0.06902(8) 0.86199(7) 0.17940(4) 0.0361(3) Uani 1 1 d . . .
Cu25 Cu 0.11054(8) 0.71236(7) 0.28299(4) 0.0346(3) Uani 1 1 d . . .
Cu26 Cu 0.14917(8) 0.69672(7) 0.36451(4) 0.0364(3) Uani 1 1 d . A .
Cu27 Cu 0.08122(8) 0.77185(7) 0.14665(5) 0.0375(3) Uani 1 1 d . A .
Cu28 Cu 0.34799(8) 0.49537(7) 0.24233(4) 0.0356(3) Uani 1 1 d . . .
Cu29 Cu -0.11012(8) 0.97972(7) 0.13618(5) 0.0448(4) Uani 1 1 d . A .
Cu30 Cu 0.05157(8) 0.85362(7) 0.23740(5) 0.0378(3) Uani 1 1 d . A .
Cu31 Cu 0.32234(8) 0.55726(8) 0.31153(4) 0.0380(3) Uani 1 1 d . A .
Cu32 Cu 0.02167(8) 0.92130(8) 0.16207(5) 0.0443(4) Uani 1 1 d . A .
Cu33 Cu 0.29782(7) 0.57472(7) 0.16735(5) 0.0343(3) Uani 1 1 d . A .
Cu34 Cu 0.22421(7) 0.70691(7) 0.16219(5) 0.0376(3) Uani 1 1 d . A .
Cu35 Cu 0.24750(8) 0.70979(7) 0.31475(5) 0.0372(3) Uani 1 1 d . A .
Cu36 Cu 0.19468(8) 0.78831(8) 0.25215(5) 0.0413(4) Uani 1 1 d . A .
Cu37 Cu 0.44206(7) 0.51891(7) 0.18734(5) 0.0381(4) Uani 1 1 d . A .
Cu38 Cu 0.39476(8) 0.64475(8) 0.32364(5) 0.0420(4) Uani 1 1 d . . .
Cu39 Cu 0.12839(9) 0.96483(8) 0.13147(6) 0.0557(5) Uani 1 1 d . . .
P1 P -0.09829(17) 0.47195(16) 0.18892(11) 0.0414(8) Uani 1 1 d . . .
P2 P -0.1586(2) 0.6623(2) 0.39256(11) 0.0497(9) Uani 1 1 d . . .
P3 P -0.42313(19) 0.8868(2) 0.20036(12) 0.0551(10) Uani 1 1 d . . .
P4 P 0.2600(2) 0.29359(18) 0.39246(12) 0.0512(9) Uani 1 1 d . . .
P5 P 0.3579(2) 0.26523(19) 0.11848(13) 0.0561(10) Uani 1 1 d . A .
P6 P 0.0145(2) 0.6895(2) 0.02087(11) 0.0562(10) Uani 1 1 d . A .
P7 P -0.0984(2) 1.00445(19) 0.34260(13) 0.0595(11) Uani 1 1 d . A .
P8 P 0.2219(2) 0.6198(2) 0.50329(11) 0.0525(9) Uani 1 1 d . . .
P9 P -0.23273(18) 1.05145(18) 0.12650(11) 0.0478(9) Uani 1 1 d . . .
P10 P 0.4893(2) 0.6434(2) 0.36216(13) 0.0609(11) Uani 1 1 d . A .
P11 P 0.55679(17) 0.45109(19) 0.16049(12) 0.0485(9) Uani 1 1 d . . .
P12 P 0.1859(3) 0.9145(2) 0.07061(16) 0.0913(19) Uani 1 1 d D A .
P13 P 0.1669(2) 1.0277(2) 0.17325(18) 0.0797(14) Uani 1 1 d . A .
C1 C 0.0374(6) 0.3599(6) 0.3242(4) 0.041(3) Uiso 1 1 d . . .
C2 C 0.0732(8) 0.3064(8) 0.2955(5) 0.066(4) Uiso 1 1 d . A .
C3 C 0.0489(10) 0.2502(10) 0.2895(6) 0.092(5) Uiso 1 1 d . . .
C4 C -0.0100(11) 0.2507(10) 0.3125(7) 0.104(6) Uiso 1 1 d . A .
C5 C -0.0498(11) 0.3089(10) 0.3411(6) 0.099(6) Uiso 1 1 d . . .
C6 C -0.0236(8) 0.3605(8) 0.3466(5) 0.070(4) Uiso 1 1 d . A .
C7 C -0.3684(8) 0.8748(7) 0.3307(5) 0.059(4) Uiso 1 1 d . . .
C8 C -0.4353(11) 0.8790(11) 0.3537(7) 0.104(6) Uiso 1 1 d . . .
C9 C -0.4770(14) 0.9483(14) 0.3756(8) 0.139(9) Uiso 1 1 d . . .
C10 C -0.4498(13) 0.9924(13) 0.3746(8) 0.127(8) Uiso 1 1 d . . .
C11 C -0.3930(13) 0.9953(12) 0.3529(8) 0.129(8) Uiso 1 1 d . . .
C12 C -0.3479(10) 0.9269(9) 0.3286(6) 0.085(5) Uiso 1 1 d . . .
C13 C -0.3164(7) 0.7233(6) 0.1216(4) 0.043(3) Uiso 1 1 d . . .
C14 C -0.2798(7) 0.7598(6) 0.0988(4) 0.047(3) Uiso 1 1 d . . .
C15 C -0.3107(8) 0.7933(8) 0.0597(5) 0.064(4) Uiso 1 1 d . . .
C16 C -0.3750(8) 0.7916(8) 0.0454(5) 0.066(4) Uiso 1 1 d . . .
C17 C -0.4099(9) 0.7549(8) 0.0690(5) 0.073(4) Uiso 1 1 d . . .
C18 C -0.3799(8) 0.7200(7) 0.1078(5) 0.058(4) Uiso 1 1 d . . .
C19 C 0.3127(13) 0.2299(12) 0.2462(7) 0.031(5) Uiso 0.50 1 d P A 1
C20 C 0.2982(14) 0.1691(13) 0.2526(8) 0.043(6) Uiso 0.50 1 d P A 1
C21 C 0.356(2) 0.105(2) 0.2698(12) 0.092(11) Uiso 0.50 1 d P A 1
C22 C 0.415(2) 0.1038(17) 0.2824(10) 0.064(9) Uiso 0.50 1 d P A 1
C23 C 0.433(2) 0.168(2) 0.2806(11) 0.072(10) Uiso 0.50 1 d P A 1
C24 C 0.381(2) 0.2365(18) 0.2615(11) 0.059(10) Uiso 0.50 1 d P A 1
C19 C 0.3531(19) 0.2347(15) 0.2525(9) 0.042(7) Uiso 0.50 1 d P A 2
C20 C 0.4044(18) 0.2672(18) 0.2554(11) 0.074(9) Uiso 0.50 1 d P A 2
C21 C 0.479(2) 0.2106(19) 0.2743(12) 0.088(11) Uiso 0.50 1 d P A 2
C22 C 0.491(2) 0.147(2) 0.2871(13) 0.098(12) Uiso 0.50 1 d P A 2
C23 C 0.4395(19) 0.126(2) 0.2837(10) 0.060(9) Uiso 0.50 1 d P A 2
C24 C 0.355(2) 0.176(2) 0.2645(12) 0.093(11) Uiso 0.50 1 d P A 2
C25 C 0.2140(6) 0.4384(6) 0.0475(4) 0.039(3) Uiso 1 1 d . . .
C26 C 0.2686(7) 0.4648(7) 0.0428(4) 0.053(3) Uiso 1 1 d . A .
C27 C 0.3089(9) 0.4584(8) 0.0052(5) 0.074(5) Uiso 1 1 d . . .
C28 C 0.2909(8) 0.4258(8) -0.0277(5) 0.065(4) Uiso 1 1 d . A .
C29 C 0.2339(8) 0.3992(8) -0.0238(5) 0.068(4) Uiso 1 1 d . . .
C30 C 0.1948(7) 0.4073(7) 0.0143(4) 0.055(4) Uiso 1 1 d . A .
C31 C 0.0784(8) 0.8171(7) 0.4503(5) 0.062(4) Uiso 1 1 d . . .
C32 C 0.1365(11) 0.8237(10) 0.4373(6) 0.096(6) Uiso 1 1 d . . .
C33 C 0.1609(15) 0.8757(14) 0.4554(9) 0.150(9) Uiso 1 1 d . . .
C34 C 0.1122(14) 0.9117(13) 0.4901(9) 0.140(9) Uiso 1 1 d . . .
C35 C 0.0542(13) 0.9037(12) 0.5049(7) 0.120(7) Uiso 1 1 d . . .
C36 C 0.0336(10) 0.8491(10) 0.4859(6) 0.096(6) Uiso 1 1 d . . .
C37 C 0.2932(7) 0.4320(7) 0.4539(4) 0.051(3) Uiso 1 1 d . . .
C38 C 0.3585(7) 0.4276(7) 0.4342(4) 0.048(3) Uiso 1 1 d . A .
C39 C 0.4304(8) 0.3852(8) 0.4517(5) 0.062(4) Uiso 1 1 d . . .
C40 C 0.4347(9) 0.3517(9) 0.4890(6) 0.081(5) Uiso 1 1 d . A .
C41 C 0.3691(9) 0.3561(9) 0.5115(5) 0.079(5) Uiso 1 1 d . . .
C42 C 0.2961(8) 0.3959(7) 0.4927(5) 0.057(4) Uiso 1 1 d . A .
C43 C 0.5362(7) 0.4408(7) 0.2984(4) 0.048(3) Uiso 1 1 d . . .
C44 C 0.5196(8) 0.3883(8) 0.3169(5) 0.066(4) Uiso 1 1 d . A .
C45 C 0.5780(11) 0.3260(10) 0.3354(7) 0.103(6) Uiso 1 1 d . . .
C46 C 0.6530(11) 0.3166(10) 0.3341(6) 0.097(6) Uiso 1 1 d . A .
C47 C 0.6713(10) 0.3679(9) 0.3150(6) 0.086(5) Uiso 1 1 d . . .
C48 C 0.6111(8) 0.4332(8) 0.2975(5) 0.070(4) Uiso 1 1 d . A .
C49 C 0.4085(6) 0.6343(6) 0.0938(4) 0.041(3) Uiso 1 1 d . . .
C50 C 0.3825(9) 0.5951(8) 0.0702(5) 0.073(4) Uiso 1 1 d . . .
C51 C 0.4122(9) 0.5802(9) 0.0268(6) 0.081(5) Uiso 1 1 d . . .
C52 C 0.4658(9) 0.6043(9) 0.0127(5) 0.079(5) Uiso 1 1 d . . .
C53 C 0.4928(9) 0.6410(9) 0.0377(6) 0.078(5) Uiso 1 1 d . . .
C54 C 0.4640(7) 0.6555(7) 0.0792(4) 0.049(3) Uiso 1 1 d . . .
C55 C -0.0671(7) 1.1303(7) 0.1464(4) 0.049(3) Uiso 1 1 d . . .
C56 C -0.0635(8) 1.1308(8) 0.1885(5) 0.062(4) Uiso 1 1 d . A .
C57 C -0.1010(9) 1.1937(9) 0.2102(6) 0.084(5) Uiso 1 1 d . . .
C58 C -0.1447(9) 1.2611(9) 0.1859(6) 0.078(5) Uiso 1 1 d . A .
C59 C -0.1449(9) 1.2604(9) 0.1440(6) 0.078(5) Uiso 1 1 d . . .
C60 C -0.1069(8) 1.1959(8) 0.1222(5) 0.061(4) Uiso 1 1 d . A .
C61 C 0.3194(7) 0.8496(7) 0.3133(4) 0.050(3) Uiso 1 1 d . . .
C62 C 0.2686(9) 0.8695(9) 0.3449(5) 0.077(5) Uiso 1 1 d . A .
C63 C 0.2608(12) 0.9283(11) 0.3697(7) 0.113(7) Uiso 1 1 d . . .
C64 C 0.3075(12) 0.9614(11) 0.3585(7) 0.115(7) Uiso 1 1 d . A .
C65 C 0.3629(13) 0.9384(13) 0.3300(8) 0.131(8) Uiso 1 1 d . . .
C66 C 0.3702(11) 0.8799(11) 0.3052(7) 0.106(6) Uiso 1 1 d . A .
C67 C -0.1050(9) 0.4336(9) 0.2407(5) 0.081(5) Uiso 1 1 d . A .
C68 C -0.1852(10) 0.4685(10) 0.2585(6) 0.098(6) Uiso 1 1 d . . .
C69 C -0.0044(8) 0.4178(8) 0.1703(5) 0.071(4) Uiso 1 1 d . A .
C70 C 0.0192(9) 0.3327(9) 0.1678(6) 0.086(5) Uiso 1 1 d . . .
C71 C -0.1621(8) 0.4484(8) 0.1583(5) 0.067(4) Uiso 1 1 d . A .
C72 C -0.1697(11) 0.4773(10) 0.1150(7) 0.104(6) Uiso 1 1 d . . .
C73 C -0.2164(13) 0.6141(12) 0.3955(8) 0.128(8) Uiso 1 1 d . A .
C74 C -0.2007(11) 0.5587(11) 0.3663(7) 0.106(6) Uiso 1 1 d . . .
C75 C -0.2009(14) 0.7223(14) 0.4345(8) 0.136(9) Uiso 1 1 d . A .
C76 C -0.238(2) 0.784(2) 0.4339(12) 0.213(15) Uiso 1 1 d . . .
C77 C -0.0667(9) 0.6099(9) 0.4134(6) 0.080(5) Uiso 1 1 d . A .
C78 C -0.0596(10) 0.5699(9) 0.4578(6) 0.089(5) Uiso 1 1 d . . .
C79 C -0.4375(8) 0.9113(8) 0.1454(5) 0.066(4) Uiso 1 1 d . . .
C80 C -0.5174(11) 0.9726(11) 0.1349(7) 0.112(7) Uiso 1 1 d . . .
C81 C -0.5036(9) 0.8623(9) 0.2165(6) 0.081(5) Uiso 1 1 d . . .
C82 C -0.5003(10) 0.7968(10) 0.1954(6) 0.093(6) Uiso 1 1 d . . .
C83 C -0.4544(8) 0.9701(8) 0.2283(5) 0.068(4) Uiso 1 1 d . . .
C84 C -0.4039(9) 1.0084(9) 0.2185(6) 0.082(5) Uiso 1 1 d . . .
C85 C 0.2536(8) 0.2310(8) 0.3548(5) 0.068(4) Uiso 1 1 d . A .
C86 C 0.2926(11) 0.1499(11) 0.3693(7) 0.112(7) Uiso 1 1 d . . .
C87 C 0.3592(8) 0.2525(8) 0.4114(5) 0.068(4) Uiso 1 1 d . A .
C88 C 0.4120(9) 0.2518(9) 0.3758(5) 0.078(5) Uiso 1 1 d . . .
C89 C 0.2134(8) 0.2821(8) 0.4413(5) 0.068(4) Uiso 1 1 d . A .
C90 C 0.1260(9) 0.3082(9) 0.4358(5) 0.080(5) Uiso 1 1 d . . .
C91 C 0.3977(16) 0.2720(15) 0.0729(9) 0.049(8) Uiso 0.50 1 d P A 1
C92 C 0.443(2) 0.314(2) 0.0720(12) 0.086(12) Uiso 0.50 1 d P A 1
C93 C 0.3178(19) 0.232(2) 0.0834(13) 0.100(12) Uiso 0.50 1 d PD A 1
C91 C 0.4181(19) 0.2908(18) 0.0767(10) 0.054(8) Uiso 0.50 1 d P A 2
C92 C 0.4765(15) 0.2255(15) 0.0544(9) 0.061(8) Uiso 0.50 1 d P A 2
C93 C 0.3229(17) 0.1962(19) 0.1112(11) 0.085(10) Uiso 0.50 1 d PD A 2
C94 C 0.2548(17) 0.2204(17) 0.0925(11) 0.198(13) Uiso 1 1 d D . .
C95 C 0.4340(9) 0.1938(8) 0.1487(5) 0.073(4) Uiso 1 1 d . . .
C96 C 0.4894(11) 0.2129(11) 0.1684(7) 0.112(7) Uiso 1 1 d . A .
C97 C 0.0923(15) 0.6944(15) -0.0148(9) 0.150(9) Uiso 1 1 d . . .
C98 C 0.1559(19) 0.6442(18) -0.0128(11) 0.082(10) Uiso 0.50 1 d P A 1
C98 C 0.126(3) 0.738(3) -0.0047(18) 0.16(2) Uiso 0.50 1 d P A 2
C99 C -0.0633(15) 0.7644(14) -0.0106(9) 0.153(9) Uiso 1 1 d . . .
C100 C -0.1374(13) 0.7735(13) 0.0116(8) 0.138(8) Uiso 1 1 d . A .
C101 C 0.0130(9) 0.5988(9) 0.0117(6) 0.079(5) Uiso 1 1 d . . .
C102 C 0.020(2) 0.569(2) -0.0291(13) 0.085(12) Uiso 0.50 1 d P A 1
C102 C -0.003(2) 0.604(2) -0.0400(13) 0.089(12) Uiso 0.50 1 d P A 2
C103 C -0.0852(13) 1.0791(12) 0.3242(8) 0.127(8) Uiso 1 1 d . . .
C104 C 0.011(3) 1.049(3) 0.3295(17) 0.150(18) Uiso 0.50 1 d P A 1
C104 C -0.1375(19) 1.1554(18) 0.3446(11) 0.084(10) Uiso 0.50 1 d P A 2
C105 C -0.2044(15) 1.0430(15) 0.3461(9) 0.161(10) Uiso 1 1 d . . .
C106 C -0.2505(17) 1.0656(16) 0.3059(11) 0.186(12) Uiso 1 1 d . A .
C107 C -0.0702(13) 0.9930(12) 0.3990(8) 0.136(8) Uiso 1 1 d . . .
C108 C -0.1166(17) 0.9530(16) 0.4199(10) 0.074(9) Uiso 0.50 1 d P A 1
C108 C 0.016(3) 0.994(2) 0.3901(16) 0.134(16) Uiso 0.50 1 d P A 2
C109 C 0.2014(10) 0.7073(9) 0.5263(6) 0.087(5) Uiso 1 1 d . A .
C110 C 0.2210(11) 0.7010(11) 0.5758(7) 0.109(7) Uiso 1 1 d . . .
C111 C 0.3193(8) 0.5573(7) 0.5187(5) 0.061(4) Uiso 1 1 d . A .
C112 C 0.3768(10) 0.5840(10) 0.4963(6) 0.097(6) Uiso 1 1 d . . .
C113 C 0.1733(8) 0.5761(8) 0.5397(5) 0.071(4) Uiso 1 1 d . A .
C114 C 0.0865(10) 0.6210(10) 0.5392(6) 0.094(6) Uiso 1 1 d . . .
C115 C -0.2942(8) 1.0120(8) 0.1098(5) 0.062(4) Uiso 1 1 d . A .
C116 C -0.2621(10) 0.9685(10) 0.0704(6) 0.094(6) Uiso 1 1 d . . .
C117 C -0.2846(9) 1.0929(8) 0.1751(5) 0.074(5) Uiso 1 1 d . A .
C118 C -0.2592(9) 1.1439(9) 0.1916(6) 0.085(5) Uiso 1 1 d . . .
C119 C -0.2468(8) 1.1249(8) 0.0876(5) 0.063(4) Uiso 1 1 d . A .
C120 C -0.3289(9) 1.1776(8) 0.0794(5) 0.074(5) Uiso 1 1 d . . .
C121 C 0.5163(17) 0.5770(16) 0.4107(10) 0.069(9) Uiso 0.50 1 d P A 1
C123 C 0.4706(17) 0.7302(16) 0.3889(10) 0.067(8) Uiso 0.50 1 d P A 1
C125 C 0.5835(19) 0.6133(19) 0.3399(12) 0.087(10) Uiso 0.50 1 d P A 1
C127 C 0.6118(17) 0.5151(17) 0.1492(11) 0.073(9) Uiso 0.50 1 d P A 1
C129 C 0.6256(17) 0.3799(16) 0.1910(10) 0.068(8) Uiso 0.50 1 d P A 1
C121 C 0.5621(17) 0.5578(16) 0.3840(10) 0.070(9) Uiso 0.50 1 d P A 2
C123 C 0.464(3) 0.696(3) 0.4144(19) 0.16(2) Uiso 0.50 1 d P A 2
C125 C 0.5506(17) 0.6846(17) 0.3276(10) 0.072(9) Uiso 0.50 1 d P A 2
C127 C 0.6349(14) 0.4634(14) 0.1801(9) 0.053(7) Uiso 0.50 1 d P A 2
C129 C 0.592(2) 0.3419(19) 0.1730(13) 0.091(11) Uiso 0.50 1 d P A 2
C122 C 0.5257(9) 0.5075(9) 0.4015(5) 0.079(5) Uiso 1 1 d . . .
C124 C 0.3988(15) 0.7552(14) 0.4146(9) 0.152(9) Uiso 1 1 d . . .
C126 C 0.5813(10) 0.6469(10) 0.2939(6) 0.097(6) Uiso 1 1 d . . .
C128 C 0.6142(11) 0.5476(10) 0.1816(7) 0.100(6) Uiso 1 1 d . . .
C130 C 0.5850(11) 0.3246(10) 0.2109(7) 0.101(6) Uiso 1 1 d . . .
C131 C 0.5599(12) 0.4317(11) 0.1058(7) 0.119(7) Uiso 1 1 d . A .
C132 C 0.644(2) 0.365(2) 0.0917(12) 0.081(11) Uiso 0.50 1 d P A 1
C132 C 0.647(2) 0.397(2) 0.0853(13) 0.083(12) Uiso 0.50 1 d P A 2
C134 C 0.125(2) 1.0184(19) 0.0154(13) 0.251(18) Uiso 1 1 d D A .
C136 C 0.228(2) 0.7866(19) 0.0264(10) 0.238(17) Uiso 1 1 d D . .
C135 C 0.2040(19) 0.8173(12) 0.0654(9) 0.065(9) Uiso 0.50 1 d PD A 1
C135 C 0.168(2) 0.838(2) 0.050(2) 0.19(3) Uiso 0.50 1 d PD A 2
C133 C 0.1212(16) 0.9522(17) 0.0231(8) 0.196(13) Uiso 1 1 d D . .
C137 C 0.2792(15) 0.916(2) 0.0594(13) 0.258(18) Uiso 1 1 d D . .
C138 C 0.332(2) 0.862(2) 0.0872(12) 0.241(17) Uiso 1 1 d D A .
C140 C 0.113(3) 1.018(3) 0.2666(15) 0.19(2) Uiso 0.50 1 d PD A 1
C140 C 0.184(3) 1.048(3) 0.2537(15) 0.143(18) Uiso 0.50 1 d PD A 2
C139 C 0.1463(17) 1.0213(16) 0.2289(10) 0.174(11) Uiso 1 1 d D . .
C141 C 0.2692(16) 1.0117(16) 0.1760(10) 0.175(11) Uiso 1 1 d . . .
C142 C 0.302(2) 0.931(2) 0.1814(14) 0.28(2) Uiso 1 1 d . A .
C143 C 0.1224(11) 1.1259(10) 0.1651(7) 0.104(6) Uiso 1 1 d . . .
C144 C 0.1210(12) 1.1459(11) 0.1178(7) 0.116(7) Uiso 1 1 d . A .

loop_
_atom_site_aniso_label
_atom_site_aniso_U_11
_atom_site_aniso_U_22
_atom_site_aniso_U_33
_atom_site_aniso_U_23
_atom_site_aniso_U_13
_atom_site_aniso_U_12
Te1 0.0413(4) 0.0341(4) 0.0360(5) -0.0009(3) 0.0013(4) -0.0188(4)
Te2 0.0382(4) 0.0586(5) 0.0364(5) -0.0053(4) 0.0073(4) -0.0255(4)
Te3 0.0332(4) 0.0424(4) 0.0414(5) -0.0028(4) -0.0028(4) -0.0204(4)
Te4 0.037(2) 0.028(2) 0.036(2) -0.0059(16) 0.0032(18) -0.0140(19)
Te4A 0.064(4) 0.031(3) 0.040(3) -0.0080(19) 0.008(3) -0.022(3)
Te5 0.0342(4) 0.0349(4) 0.0359(5) -0.0126(3) -0.0004(3) -0.0155(3)
Te6 0.0442(5) 0.0550(5) 0.0252(4) -0.0064(4) 0.0042(4) -0.0097(4)
Te7 0.0462(5) 0.0418(4) 0.0280(4) -0.0029(3) 0.0017(4) -0.0198(4)
Te8 0.0319(4) 0.0398(4) 0.0346(5) -0.0063(3) -0.0036(3) -0.0166(3)
Te9 0.0304(4) 0.0350(4) 0.0347(4) -0.0060(3) 0.0034(3) -0.0164(3)
Te10 0.0484(5) 0.0344(4) 0.0505(6) 0.0060(4) 0.0095(4) -0.0127(4)
Te11 0.0391(4) 0.0446(5) 0.0378(5) -0.0025(4) -0.0010(4) -0.0243(4)
Te12 0.0345(4) 0.0330(4) 0.0303(4) -0.0046(3) 0.0011(3) -0.0155(3)
Te13 0.0301(4) 0.0340(4) 0.0309(4) -0.0071(3) 0.0000(3) -0.0144(3)
Te14 0.0346(4) 0.0345(4) 0.0270(4) -0.0075(3) 0.0055(3) -0.0142(3)
Te15 0.0291(4) 0.0306(4) 0.0295(4) -0.0029(3) 0.0016(3) -0.0106(3)
Te16 0.0306(4) 0.0295(4) 0.0286(4) -0.0048(3) 0.0024(3) -0.0098(3)
Te17 0.0367(4) 0.0287(4) 0.0282(4) -0.0039(3) -0.0031(3) -0.0140(3)
Te18 0.0281(4) 0.0265(4) 0.0254(4) -0.0046(3) 0.0018(3) -0.0110(3)
Te19 0.0365(4) 0.0347(4) 0.0303(4) -0.0007(3) -0.0024(3) -0.0152(3)
Te20 0.0359(4) 0.0316(4) 0.0266(4) -0.0013(3) 0.0010(3) -0.0118(3)
Te21 0.0378(4) 0.0247(4) 0.0336(4) -0.0057(3) 0.0049(3) -0.0116(3)
Te22 0.0269(4) 0.0282(4) 0.0309(4) -0.0087(3) 0.0023(3) -0.0101(3)
Te23 0.0311(4) 0.0343(4) 0.0279(4) -0.0052(3) 0.0013(3) -0.0143(3)
Te24 0.0380(4) 0.0321(4) 0.0331(4) -0.0071(3) 0.0002(3) -0.0166(3)
Te25 0.0364(4) 0.0411(4) 0.0254(4) -0.0035(3) -0.0041(3) -0.0174(4)
Te26 0.0324(4) 0.0294(4) 0.0260(4) -0.0059(3) -0.0003(3) -0.0108(3)
Te27 0.0338(4) 0.0274(4) 0.0322(4) -0.0020(3) 0.0030(3) -0.0133(3)
Cu1 0.0437(8) 0.0341(8) 0.0453(9) -0.0066(7) 0.0009(7) -0.0201(7)
Cu2 0.0494(9) 0.0429(8) 0.0306(8) -0.0017(7) 0.0056(7) -0.0221(7)
Cu3 0.0340(8) 0.0478(9) 0.0394(9) -0.0067(7) 0.0001(7) -0.0127(7)
Cu4 0.0482(9) 0.0472(9) 0.0339(9) -0.0052(7) 0.0052(7) -0.0271(7)
Cu5 0.0338(8) 0.0335(8) 0.0407(9) -0.0068(6) -0.0010(6) -0.0157(6)
Cu6 0.0396(8) 0.0404(8) 0.0326(8) -0.0047(7) 0.0003(7) -0.0173(7)
Cu7 0.0372(8) 0.0444(8) 0.0306(8) 0.0010(7) 0.0013(6) -0.0204(7)
Cu8 0.0504(9) 0.0389(8) 0.0343(9) -0.0005(7) -0.0034(7) -0.0155(7)
Cu9 0.0338(7) 0.0339(8) 0.0350(8) -0.0050(6) -0.0022(6) -0.0149(6)
Cu10 0.0344(7) 0.0349(8) 0.0329(8) -0.0060(6) 0.0029(6) -0.0138(6)
Cu11 0.0387(8) 0.0331(8) 0.0374(9) -0.0107(6) 0.0028(7) -0.0119(6)
Cu12 0.0382(8) 0.0378(8) 0.0270(8) -0.0048(6) 0.0010(6) -0.0137(7)
Cu13 0.0433(8) 0.0315(8) 0.0345(8) -0.0086(6) 0.0016(7) -0.0141(7)
Cu14 0.0484(9) 0.0446(9) 0.0264(8) -0.0038(7) -0.0049(7) -0.0175(7)
Cu15 0.0309(7) 0.0350(8) 0.0426(9) -0.0034(7) -0.0035(6) -0.0127(6)
Cu16 0.0387(8) 0.0355(8) 0.0380(9) -0.0114(6) 0.0085(7) -0.0182(7)
Cu17 0.0422(8) 0.0416(8) 0.0323(8) -0.0072(6) 0.0039(7) -0.0234(7)
Cu18 0.0471(9) 0.0344(8) 0.0330(8) -0.0046(6) -0.0031(7) -0.0158(7)
Cu19 0.0475(9) 0.0433(8) 0.0285(8) -0.0047(6) 0.0025(7) -0.0261(7)
Cu20 0.0426(8) 0.0449(9) 0.0304(8) -0.0020(7) 0.0001(7) -0.0196(7)
Cu21 0.0356(8) 0.0392(8) 0.0338(8) -0.0025(6) 0.0010(6) -0.0138(7)
Cu22 0.0307(7) 0.0329(7) 0.0356(8) -0.0102(6) -0.0013(6) -0.0126(6)
Cu23 0.0364(8) 0.0327(7) 0.0309(8) -0.0082(6) 0.0022(6) -0.0138(6)
Cu24 0.0487(9) 0.0329(8) 0.0289(8) -0.0055(6) 0.0050(7) -0.0198(7)
Cu25 0.0392(8) 0.0365(8) 0.0290(8) -0.0067(6) 0.0007(6) -0.0170(7)
Cu26 0.0367(8) 0.0424(8) 0.0281(8) -0.0057(6) -0.0005(6) -0.0149(7)
Cu27 0.0341(8) 0.0372(8) 0.0385(9) -0.0039(7) -0.0006(6) -0.0127(6)
Cu28 0.0393(8) 0.0408(8) 0.0305(8) -0.0080(6) 0.0002(6) -0.0206(7)
Cu29 0.0396(8) 0.0352(8) 0.0529(10) 0.0019(7) -0.0010(7) -0.0103(7)
Cu30 0.0364(8) 0.0380(8) 0.0344(9) -0.0026(6) 0.0002(6) -0.0120(7)
Cu31 0.0420(8) 0.0430(8) 0.0306(8) -0.0083(7) 0.0014(7) -0.0194(7)
Cu32 0.0355(8) 0.0441(9) 0.0485(10) 0.0123(7) 0.0005(7) -0.0143(7)
Cu33 0.0312(7) 0.0298(7) 0.0420(9) -0.0042(6) 0.0010(6) -0.0131(6)
Cu34 0.0322(7) 0.0308(7) 0.0473(9) -0.0046(7) -0.0009(7) -0.0112(6)
Cu35 0.0396(8) 0.0400(8) 0.0353(9) 0.0022(7) -0.0031(7) -0.0205(7)
Cu36 0.0396(8) 0.0481(9) 0.0366(9) 0.0035(7) -0.0051(7) -0.0197(7)
Cu37 0.0299(7) 0.0371(8) 0.0440(9) -0.0065(7) 0.0038(7) -0.0114(6)
Cu38 0.0415(8) 0.0476(9) 0.0414(9) -0.0046(7) -0.0095(7) -0.0228(7)
Cu39 0.0479(9) 0.0404(9) 0.0744(13) 0.0068(8) 0.0149(9) -0.0169(8)
P1 0.0380(17) 0.0350(17) 0.056(2) -0.0066(15) -0.0018(16) -0.0194(15)
P2 0.063(2) 0.063(2) 0.0309(19) 0.0013(16) 0.0072(17) -0.0351(19)
P3 0.0364(19) 0.057(2) 0.054(2) -0.0025(18) 0.0073(17) -0.0041(17)
P4 0.062(2) 0.0383(19) 0.045(2) 0.0040(16) 0.0049(18) -0.0156(17)
P5 0.053(2) 0.045(2) 0.061(3) -0.0269(18) 0.0069(19) -0.0117(17)
P6 0.060(2) 0.078(3) 0.0264(19) -0.0113(18) 0.0000(16) -0.025(2)
P7 0.076(3) 0.047(2) 0.054(2) -0.0215(18) 0.017(2) -0.025(2)
P8 0.060(2) 0.062(2) 0.0281(19) -0.0050(16) -0.0085(16) -0.0187(19)
P9 0.0420(19) 0.0413(19) 0.049(2) 0.0051(16) -0.0049(16) -0.0079(16)
P10 0.050(2) 0.079(3) 0.062(3) -0.021(2) -0.0162(19) -0.033(2)
P11 0.0298(17) 0.059(2) 0.053(2) -0.0130(18) 0.0029(16) -0.0143(16)
P12 0.092(3) 0.050(2) 0.094(4) 0.017(2) 0.056(3) 0.000(2)
P13 0.070(3) 0.061(3) 0.115(4) 0.008(3) -0.010(3) -0.036(2)

loop_
_atom_type_symbol
_atom_type_description
_atom_type_scat_dispersion_real
_atom_type_scat_dispersion_imag
_atom_type_scat_source
C C 0.0033 0.0016 'International Tables Vol C Tables 4.2.6.8 and 6.1.1.4'
H H 0.0000 0.0000 'International Tables Vol C Tables 4.2.6.8 and 6.1.1.4'
P P 0.1023 0.0942 'International Tables Vol C Tables 4.2.6.8 and 6.1.1.4'
Cu Cu 0.3201 1.2651 'International Tables Vol C Tables 4.2.6.8 and 6.1.1.4'
Te Te -0.5308 1.6751 'International Tables Vol C Tables 4.2.6.8 and 6.1.1.4'

loop_
_geom_angle_atom_site_label_1
_geom_angle_atom_site_label_2
_geom_angle_atom_site_label_3
_geom_angle
_geom_angle_site_symmetry_1
_geom_angle_site_symmetry_3
_geom_angle_publ_flag
C1 Te1 Cu4 104.0(3) . . ?
C1 Te1 Cu6 119.9(3) . . ?
Cu4 Te1 Cu6 71.46(5) . . ?
C1 Te1 Cu8 117.7(3) . . ?
Cu4 Te1 Cu8 61.92(5) . . ?
Cu6 Te1 Cu8 111.78(5) . . ?
C7 Te2 Cu7 104.5(4) . . ?
C7 Te2 Cu3 109.5(4) . . ?
Cu7 Te2 Cu3 60.28(5) . . ?
C7 Te2 Cu2 105.9(4) . . ?
Cu7 Te2 Cu2 55.24(4) . . ?
Cu3 Te2 Cu2 111.66(5) . . ?
C13 Te3 Cu5 101.9(3) . . ?
C13 Te3 Cu3 97.1(3) . . ?
Cu5 Te3 Cu3 61.43(5) . . ?
C13 Te3 Cu1 114.0(3) . . ?
Cu5 Te3 Cu1 54.67(4) . . ?
Cu3 Te3 Cu1 112.62(5) . . ?
C19 Te4 Cu11 103.9(6) . . ?
C19 Te4 Cu17 104.0(7) . . ?
Cu11 Te4 Cu17 61.8(2) . . ?
C19 Te4 Cu4 103.9(7) . . ?
Cu11 Te4 Cu4 116.7(4) . . ?
Cu17 Te4 Cu4 56.8(2) . . ?
C19 Te4A Cu17 97.6(9) . . ?
C19 Te4A Cu11 104.6(8) . . ?
Cu17 Te4A Cu11 61.8(2) . . ?
C19 Te4A Cu4 105.5(8) . . ?
Cu17 Te4A Cu4 56.7(2) . . ?
Cu11 Te4A Cu4 113.8(4) . . ?
C25 Te5 Cu22 99.8(3) . . ?
C25 Te5 Cu11 100.3(3) . . ?
Cu22 Te5 Cu11 60.63(4) . . ?
C25 Te5 Cu15 111.0(3) . . ?
Cu22 Te5 Cu15 56.99(4) . . ?
Cu11 Te5 Cu15 113.20(5) . . ?
C31 Te6 Cu26 97.9(4) . . ?
C31 Te6 Cu14 98.2(4) . . ?
Cu26 Te6 Cu14 60.42(5) . . ?
C31 Te6 Cu21 108.3(4) . . ?
Cu26 Te6 Cu21 56.81(4) . . ?
Cu14 Te6 Cu21 113.94(5) . . ?
C37 Te7 Cu20 100.1(3) . . ?
C37 Te7 Cu8 93.6(4) . . ?
Cu20 Te7 Cu8 68.05(5) . . ?
C37 Te7 Cu14 95.7(4) . . ?
Cu20 Te7 Cu14 66.66(5) . . ?
Cu8 Te7 Cu14 134.68(5) . . ?
C43 Te8 Cu28 105.8(4) . . ?
C43 Te8 Cu31 105.3(3) . . ?
Cu28 Te8 Cu31 56.95(5) . . ?
C43 Te8 Cu37 111.2(4) . . ?
Cu28 Te8 Cu37 60.59(4) . . ?
Cu31 Te8 Cu37 113.55(5) . . ?
C43 Te8 Cu38 110.7(4) . . ?
Cu28 Te8 Cu38 114.66(5) . . ?
Cu31 Te8 Cu38 62.12(5) . . ?
Cu37 Te8 Cu38 137.22(5) . . ?
C49 Te9 Cu33 101.0(3) . . ?
C49 Te9 Cu37 98.9(3) . . ?
Cu33 Te9 Cu37 59.70(4) . . ?
C49 Te9 Cu34 109.6(3) . . ?
Cu33 Te9 Cu34 55.58(4) . . ?
Cu37 Te9 Cu34 112.50(5) . . ?
C55 Te10 Cu32 108.6(3) . . ?
C55 Te10 Cu29 96.5(3) . . ?
Cu32 Te10 Cu29 55.90(5) . . ?
C55 Te10 Cu39 108.2(4) . . ?
Cu32 Te10 Cu39 62.83(5) . . ?
Cu29 Te10 Cu39 118.42(5) . . ?
C61 Te11 Cu36 105.7(3) . . ?
C61 Te11 Cu35 101.2(3) . . ?
Cu36 Te11 Cu35 56.09(5) . . ?
C61 Te11 Cu38 104.5(3) . . ?
Cu36 Te11 Cu38 112.19(5) . . ?
Cu35 Te11 Cu38 59.29(5) . . ?
Cu6 Te12 Cu10 67.71(5) . . ?
Cu6 Te12 Cu9 65.78(5) . . ?
Cu10 Te12 Cu9 71.20(5) . . ?
Cu6 Te12 Cu2 105.12(5) . . ?
Cu10 Te12 Cu2 60.01(4) . . ?
Cu9 Te12 Cu2 129.11(5) . . ?
Cu6 Te12 Cu5 124.25(5) . . ?
Cu10 Te12 Cu5 90.30(5) . . ?
Cu9 Te12 Cu5 58.62(4) . . ?
Cu2 Te12 Cu5 106.11(5) . . ?
Cu6 Te12 Cu1 102.75(5) . . ?
Cu10 Te12 Cu1 128.42(5) . . ?
Cu9 Te12 Cu1 59.67(4) . . ?
Cu2 Te12 Cu1 151.60(5) . . ?
Cu5 Te12 Cu1 51.94(4) . . ?
Cu6 Te12 Cu7 126.02(5) . . ?
Cu10 Te12 Cu7 58.54(4) . . ?
Cu9 Te12 Cu7 91.57(4) . . ?
Cu2 Te12 Cu7 51.74(4) . . ?
Cu5 Te12 Cu7 55.02(4) . . ?
Cu1 Te12 Cu7 106.13(5) . . ?
Cu16 Te13 Cu15 98.19(5) . . ?
Cu16 Te13 Cu9 69.33(5) . . ?
Cu15 Te13 Cu9 69.03(5) . . ?
Cu16 Te13 Cu1 104.91(5) . . ?
Cu15 Te13 Cu1 111.36(5) . . ?
Cu9 Te13 Cu1 61.37(5) . . ?
Cu16 Te13 Cu12 59.90(4) . . ?
Cu15 Te13 Cu12 60.16(4) . . ?
Cu9 Te13 Cu12 97.41(5) . . ?
Cu1 Te13 Cu12 158.29(5) . . ?
Cu16 Te13 Cu5 55.74(4) . . ?
Cu15 Te13 Cu5 124.29(5) . . ?
Cu9 Te13 Cu5 56.13(4) . . ?
Cu1 Te13 Cu5 50.36(4) . . ?
Cu12 Te13 Cu5 115.44(5) . . ?
Cu19 Te14 Cu21 98.66(5) . . ?
Cu19 Te14 Cu10 70.19(5) . . ?
Cu21 Te14 Cu10 65.22(5) . . ?
Cu19 Te14 Cu2 107.15(5) . . ?
Cu21 Te14 Cu2 104.81(5) . . ?
Cu10 Te14 Cu2 60.57(4) . . ?
Cu19 Te14 Cu13 59.64(5) . . ?
Cu21 Te14 Cu13 62.80(5) . . ?
Cu10 Te14 Cu13 96.84(5) . . ?
Cu2 Te14 Cu13 157.36(5) . . ?
Cu19 Te14 Cu7 56.76(4) . . ?
Cu21 Te14 Cu7 124.95(5) . . ?
Cu10 Te14 Cu7 60.22(4) . . ?
Cu2 Te14 Cu7 53.20(4) . . ?
Cu13 Te14 Cu7 116.37(5) . . ?
Cu5 Te15 Cu7 61.46(5) . . ?
Cu5 Te15 Cu19 101.63(5) . . ?
Cu7 Te15 Cu19 58.19(5) . . ?
Cu5 Te15 Cu16 60.10(4) . . ?
Cu7 Te15 Cu16 105.16(5) . . ?
Cu19 Te15 Cu16 93.58(5) . . ?
Cu5 Te15 Cu24 104.86(5) . . ?
Cu7 Te15 Cu24 105.46(5) . . ?
Cu19 Te15 Cu24 54.66(4) . . ?
Cu16 Te15 Cu24 53.94(4) . . ?
Cu5 Te15 Cu3 59.36(4) . . ?
Cu7 Te15 Cu3 58.05(5) . . ?
Cu19 Te15 Cu3 114.19(5) . . ?
Cu16 Te15 Cu3 116.88(5) . . ?
Cu24 Te15 Cu3 160.53(5) . . ?
Cu6 Te16 Cu23 107.39(5) . . ?
Cu6 Te16 Cu9 65.80(5) . . ?
Cu23 Te16 Cu9 73.34(4) . . ?
Cu6 Te16 Cu18 68.43(5) . . ?
Cu23 Te16 Cu18 68.94(5) . . ?
Cu9 Te16 Cu18 105.90(5) . . ?
Cu6 Te16 Cu17 115.12(5) . . ?
Cu23 Te16 Cu17 91.90(5) . . ?
Cu9 Te16 Cu17 164.20(5) . . ?
Cu18 Te16 Cu17 62.36(4) . . ?
Cu6 Te16 Cu22 164.27(5) . . ?
Cu23 Te16 Cu22 59.86(4) . . ?
Cu9 Te16 Cu22 114.85(5) . . ?
Cu18 Te16 Cu22 97.10(5) . . ?
Cu17 Te16 Cu22 59.61(4) . . ?
Cu6 Te16 Cu15 130.73(5) . . ?
Cu23 Te16 Cu15 61.15(5) . . ?
Cu9 Te16 Cu15 65.08(4) . . ?
Cu18 Te16 Cu15 129.84(5) . . ?
Cu17 Te16 Cu15 113.08(5) . . ?
Cu22 Te16 Cu15 53.82(4) . . ?
Cu6 Te16 Cu4 66.60(4) . . ?
Cu23 Te16 Cu4 125.83(5) . . ?
Cu9 Te16 Cu4 132.23(5) . . ?
Cu18 Te16 Cu4 58.75(4) . . ?
Cu17 Te16 Cu4 52.82(4) . . ?
Cu22 Te16 Cu4 111.98(4) . . ?
Cu15 Te16 Cu4 161.17(5) . . ?
Cu25 Te17 Cu6 106.08(5) . . ?
Cu25 Te17 Cu18 69.66(5) . . ?
Cu6 Te17 Cu18 68.17(5) . . ?
Cu25 Te17 Cu10 70.36(5) . . ?
Cu6 Te17 Cu10 66.85(5) . . ?
Cu18 Te17 Cu10 105.84(5) . . ?
Cu25 Te17 Cu20 96.13(5) . . ?
Cu6 Te17 Cu20 115.05(5) . . ?
Cu18 Te17 Cu20 64.24(5) . . ?
Cu10 Te17 Cu20 165.88(5) . . ?
Cu25 Te17 Cu26 60.44(5) . . ?
Cu6 Te17 Cu26 164.56(5) . . ?
Cu18 Te17 Cu26 98.54(5) . . ?
Cu10 Te17 Cu26 111.62(5) . . ?
Cu20 Te17 Cu26 62.49(5) . . ?
Cu25 Te17 Cu21 58.82(4) . . ?
Cu6 Te17 Cu21 128.10(5) . . ?
Cu18 Te17 Cu21 128.35(5) . . ?
Cu10 Te17 Cu21 61.31(5) . . ?
Cu20 Te17 Cu21 115.79(5) . . ?
Cu26 Te17 Cu21 53.63(4) . . ?
Cu23 Te18 Cu9 73.33(4) . . ?
Cu23 Te18 Cu25 79.58(5) . . ?
Cu9 Te18 Cu25 115.58(5) . . ?
Cu23 Te18 Cu24 128.71(5) . . ?
Cu9 Te18 Cu24 112.13(5) . . ?
Cu25 Te18 Cu24 130.12(5) . . ?
Cu23 Te18 Cu10 116.23(5) . . ?
Cu9 Te18 Cu10 71.75(5) . . ?
Cu25 Te18 Cu10 70.21(5) . . ?
Cu24 Te18 Cu10 113.46(5) . . ?
Cu23 Te18 Cu27 65.84(4) . . ?
Cu9 Te18 Cu27 109.02(5) . . ?
Cu25 Te18 Cu27 110.86(5) . . ?
Cu24 Te18 Cu27 64.45(4) . . ?
Cu10 Te18 Cu27 177.91(5) . . ?
Cu23 Te18 Cu30 110.20(5) . . ?
Cu9 Te18 Cu30 176.45(5) . . ?
Cu25 Te18 Cu30 65.40(4) . . ?
Cu24 Te18 Cu30 66.12(5) . . ?
Cu10 Te18 Cu30 105.90(5) . . ?
Cu27 Te18 Cu30 73.24(5) . . ?
Cu23 Te18 Cu19 178.96(5) . . ?
Cu9 Te18 Cu19 107.35(4) . . ?
Cu25 Te18 Cu19 99.39(5) . . ?
Cu24 Te18 Cu19 51.88(4) . . ?
Cu10 Te18 Cu19 63.44(4) . . ?
Cu27 Te18 Cu19 114.49(4) . . ?
Cu30 Te18 Cu19 69.12(4) . . ?
Cu23 Te18 Cu16 100.29(5) . . ?
Cu9 Te18 Cu16 62.58(4) . . ?
Cu25 Te18 Cu16 178.03(5) . . ?
Cu24 Te18 Cu16 51.42(4) . . ?
Cu10 Te18 Cu16 108.21(5) . . ?
Cu27 Te18 Cu16 70.76(4) . . ?
Cu30 Te18 Cu16 116.39(5) . . ?
Cu19 Te18 Cu16 80.75(4) . . ?
Cu4 Te19 Cu18 61.86(5) . . ?
Cu4 Te19 Cu20 95.87(5) . . ?
Cu18 Te19 Cu20 63.87(5) . . ?
Cu4 Te19 Cu31 130.77(5) . . ?
Cu18 Te19 Cu31 69.07(5) . . ?
Cu20 Te19 Cu31 57.31(4) . . ?
Cu4 Te19 Cu8 59.65(5) . . ?
Cu18 Te19 Cu8 93.37(5) . . ?
Cu20 Te19 Cu8 65.30(5) . . ?
Cu31 Te19 Cu8 122.08(5) . . ?
Cu4 Te19 Cu28 107.57(5) . . ?
Cu18 Te19 Cu28 69.18(5) . . ?
Cu20 Te19 Cu28 106.90(5) . . ?
Cu31 Te19 Cu28 55.12(4) . . ?
Cu8 Te19 Cu28 162.38(5) . . ?
Cu4 Te19 Cu17 55.34(4) . . ?
Cu18 Te19 Cu17 62.54(5) . . ?
Cu20 Te19 Cu17 126.30(5) . . ?
Cu31 Te19 Cu17 105.04(5) . . ?
Cu8 Te19 Cu17 114.60(5) . . ?
Cu28 Te19 Cu17 55.89(4) . . ?
Cu24 Te20 Cu27 68.49(5) . . ?
Cu24 Te20 Cu12 105.31(5) . . ?
Cu27 Te20 Cu12 66.50(5) . . ?
Cu24 Te20 Cu16 55.93(5) . . ?
Cu27 Te20 Cu16 78.71(5) . . ?
Cu12 Te20 Cu16 59.16(4) . . ?
Cu24 Te20 Cu29 57.30(5) . . ?
Cu27 Te20 Cu29 107.02(5) . . ?
Cu12 Te20 Cu29 161.96(5) . . ?
Cu16 Te20 Cu29 103.59(5) . . ?
Cu24 Te20 Cu32 54.11(4) . . ?
Cu27 Te20 Cu32 59.59(4) . . ?
Cu12 Te20 Cu32 126.08(5) . . ?
Cu16 Te20 Cu32 107.09(5) . . ?
Cu29 Te20 Cu32 50.10(4) . . ?
Cu24 Te21 Cu30 70.42(5) . . ?
Cu24 Te21 Cu19 57.02(4) . . ?
Cu30 Te21 Cu19 77.96(5) . . ?
Cu24 Te21 Cu13 105.82(5) . . ?
Cu30 Te21 Cu13 63.43(5) . . ?
Cu19 Te21 Cu13 58.91(5) . . ?
Cu24 Te21 Cu32 58.57(5) . . ?
Cu30 Te21 Cu32 60.50(5) . . ?
Cu19 Te21 Cu32 111.34(5) . . ?
Cu13 Te21 Cu32 123.77(5) . . ?
Cu24 Te21 Cu29 54.42(4) . . ?
Cu30 Te21 Cu29 106.84(5) . . ?
Cu19 Te21 Cu29 103.06(5) . . ?
Cu13 Te21 Cu29 160.09(5) . . ?
Cu32 Te21 Cu29 51.41(4) . . ?
Cu33 Te22 Cu22 60.11(5) . . ?
Cu33 Te22 Cu28 65.74(5) . . ?
Cu22 Te22 Cu28 95.83(5) . . ?
Cu33 Te22 Cu17 92.69(5) . . ?
Cu22 Te22 Cu17 64.20(5) . . ?
Cu28 Te22 Cu17 59.61(5) . . ?
Cu33 Te22 Cu37 58.35(4) . . ?
Cu22 Te22 Cu37 118.46(5) . . ?
Cu28 Te22 Cu37 59.59(4) . . ?
Cu17 Te22 Cu37 119.03(5) . . ?
Cu33 Te22 Cu11 118.94(5) . . ?
Cu22 Te22 Cu11 58.84(4) . . ?
Cu28 Te22 Cu11 119.39(5) . . ?
Cu17 Te22 Cu11 59.81(5) . . ?
Cu37 Te22 Cu11 177.25(5) . . ?
Cu23 Te23 Cu34 64.84(5) . . ?
Cu23 Te23 Cu15 63.12(5) . . ?
Cu34 Te23 Cu15 127.74(5) . . ?
Cu23 Te23 Cu12 94.49(5) . . ?
Cu34 Te23 Cu12 121.35(5) . . ?
Cu15 Te23 Cu12 59.57(4) . . ?
Cu23 Te23 Cu27 66.89(4) . . ?
Cu34 Te23 Cu27 57.12(4) . . ?
Cu15 Te23 Cu27 97.44(5) . . ?
Cu12 Te23 Cu27 64.25(5) . . ?
Cu23 Te23 Cu22 59.64(4) . . ?
Cu34 Te23 Cu22 101.12(5) . . ?
Cu15 Te23 Cu22 55.03(4) . . ?
Cu12 Te23 Cu22 114.50(5) . . ?
Cu27 Te23 Cu22 126.34(5) . . ?
Cu23 Te23 Cu33 61.55(4) . . ?
Cu34 Te23 Cu33 52.39(4) . . ?
Cu15 Te23 Cu33 104.03(5) . . ?
Cu12 Te23 Cu33 155.98(5) . . ?
Cu27 Te23 Cu33 104.21(5) . . ?
Cu22 Te23 Cu33 53.60(4) . . ?
Cu25 Te24 Cu36 65.50(5) . . ?
Cu25 Te24 Cu21 60.95(4) . . ?
Cu36 Te24 Cu21 126.31(5) . . ?
Cu25 Te24 Cu13 94.35(5) . . ?
Cu36 Te24 Cu13 119.97(5) . . ?
Cu21 Te24 Cu13 62.26(4) . . ?
Cu25 Te24 Cu30 67.22(5) . . ?
Cu36 Te24 Cu30 57.51(5) . . ?
Cu21 Te24 Cu30 96.95(5) . . ?
Cu13 Te24 Cu30 62.52(5) . . ?
Cu25 Te24 Cu35 62.73(4) . . ?
Cu36 Te24 Cu35 53.01(4) . . ?
Cu21 Te24 Cu35 102.72(5) . . ?
Cu13 Te24 Cu35 157.08(5) . . ?
Cu30 Te24 Cu35 105.41(5) . . ?
Cu25 Te24 Cu26 58.64(4) . . ?
Cu36 Te24 Cu26 100.57(5) . . ?
Cu21 Te24 Cu26 53.91(4) . . ?
Cu13 Te24 Cu26 116.08(5) . . ?
Cu30 Te24 Cu26 125.71(5) . . ?
Cu35 Te24 Cu26 53.09(4) . . ?
Cu35 Te25 Cu31 66.95(5) . . ?
Cu35 Te25 Cu26 59.99(5) . . ?
Cu31 Te25 Cu26 94.21(5) . . ?
Cu35 Te25 Cu20 94.58(5) . . ?
Cu31 Te25 Cu20 58.74(5) . . ?
Cu26 Te25 Cu20 64.20(5) . . ?
Cu35 Te25 Cu14 118.83(5) . . ?
Cu31 Te25 Cu14 121.98(5) . . ?
Cu26 Te25 Cu14 59.05(5) . . ?
Cu20 Te25 Cu14 63.24(5) . . ?
Cu35 Te25 Cu38 58.15(5) . . ?
Cu31 Te25 Cu38 62.10(5) . . ?
Cu26 Te25 Cu38 118.15(5) . . ?
Cu20 Te25 Cu38 120.72(5) . . ?
Cu14 Te25 Cu38 174.39(5) . . ?
Cu25 Te26 Cu23 79.79(5) . . ?
Cu25 Te26 Cu18 69.15(4) . . ?
Cu23 Te26 Cu18 68.82(5) . . ?
Cu25 Te26 Cu33 142.41(5) . . ?
Cu23 Te26 Cu33 62.98(4) . . ?
Cu18 Te26 Cu33 99.90(5) . . ?
Cu25 Te26 Cu28 135.17(5) . . ?
Cu23 Te26 Cu28 97.51(5) . . ?
Cu18 Te26 Cu28 68.34(4) . . ?
Cu33 Te26 Cu28 59.95(4) . . ?
Cu25 Te26 Cu31 96.89(5) . . ?
Cu23 Te26 Cu31 134.63(5) . . ?
Cu18 Te26 Cu31 67.88(5) . . ?
Cu33 Te26 Cu31 112.46(5) . . ?
Cu28 Te26 Cu31 53.83(4) . . ?
Cu25 Te26 Cu36 63.17(4) . . ?
Cu23 Te26 Cu36 106.95(5) . . ?
Cu18 Te26 Cu36 131.95(5) . . ?
Cu33 Te26 Cu36 121.27(5) . . ?
Cu28 Te26 Cu36 152.64(5) . . ?
Cu31 Te26 Cu36 111.61(5) . . ?
Cu25 Te26 Cu35 63.39(4) . . ?
Cu23 Te26 Cu35 142.69(5) . . ?
Cu18 Te26 Cu35 101.27(5) . . ?
Cu33 Te26 Cu35 152.14(5) . . ?
Cu28 Te26 Cu35 112.41(5) . . ?
Cu31 Te26 Cu35 60.48(4) . . ?
Cu36 Te26 Cu35 51.98(4) . . ?
Cu25 Te26 Cu34 107.03(5) . . ?
Cu23 Te26 Cu34 62.04(4) . . ?
Cu18 Te26 Cu34 130.38(5) . . ?
Cu33 Te26 Cu34 51.86(4) . . ?
Cu28 Te26 Cu34 110.88(5) . . ?
Cu31 Te26 Cu34 153.89(5) . . ?
Cu36 Te26 Cu34 71.82(5) . . ?
Cu35 Te26 Cu34 121.63(5) . . ?
Cu32 Te27 Cu36 118.66(5) . . ?
Cu32 Te27 Cu34 123.15(6) . . ?
Cu36 Te27 Cu34 81.49(5) . . ?
Cu32 Te27 Cu27 64.99(5) . . ?
Cu36 Te27 Cu27 105.72(5) . . ?
Cu34 Te27 Cu27 58.28(4) . . ?
Cu32 Te27 Cu30 61.06(5) . . ?
Cu36 Te27 Cu30 58.17(5) . . ?
Cu34 Te27 Cu30 105.66(5) . . ?
Cu27 Te27 Cu30 75.26(5) . . ?
Cu32 Te27 Cu39 62.63(5) . . ?
Cu36 Te27 Cu39 140.64(6) . . ?
Cu34 Te27 Cu39 133.40(6) . . ?
Cu27 Te27 Cu39 108.78(6) . . ?
Cu30 Te27 Cu39 113.83(5) . . ?
P1 Cu1 Cu5 169.64(12) . . ?
P1 Cu1 Te3 115.17(10) . . ?
Cu5 Cu1 Te3 61.22(5) . . ?
P1 Cu1 Te13 118.61(10) . . ?
Cu5 Cu1 Te13 71.46(5) . . ?
Te3 Cu1 Te13 105.97(5) . . ?
P1 Cu1 Cu9 119.75(11) . . ?
Cu5 Cu1 Cu9 62.15(5) . . ?
Te3 Cu1 Cu9 123.21(6) . . ?
Te13 Cu1 Cu9 58.48(4) . . ?
P1 Cu1 Te12 107.74(11) . . ?
Cu5 Cu1 Te12 63.86(5) . . ?
Te3 Cu1 Te12 92.79(5) . . ?
Te13 Cu1 Te12 113.75(5) . . ?
Cu9 Cu1 Te12 58.21(5) . . ?
P2 Cu2 Cu7 173.27(12) . . ?
P2 Cu2 Te2 112.43(11) . . ?
Cu7 Cu2 Te2 61.26(5) . . ?
P2 Cu2 Cu10 122.81(12) . . ?
Cu7 Cu2 Cu10 63.78(5) . . ?
Te2 Cu2 Cu10 124.28(6) . . ?
P2 Cu2 Te14 115.96(12) . . ?
Cu7 Cu2 Te14 65.37(5) . . ?
Te2 Cu2 Te14 104.11(5) . . ?
Cu10 Cu2 Te14 58.71(4) . . ?
P2 Cu2 Te12 115.94(11) . . ?
Cu7 Cu2 Te12 67.93(5) . . ?
Te2 Cu2 Te12 91.92(5) . . ?
Cu10 Cu2 Te12 58.95(4) . . ?
Te14 Cu2 Te12 113.23(5) . . ?
P3 Cu3 Te3 113.15(13) . . ?
P3 Cu3 Te2 109.82(11) . . ?
Te3 Cu3 Te2 108.51(6) . . ?
P3 Cu3 Cu7 137.69(13) . . ?
Te3 Cu3 Cu7 108.80(6) . . ?
Te2 Cu3 Cu7 59.83(5) . . ?
P3 Cu3 Cu5 144.67(12) . . ?
Te3 Cu3 Cu5 58.98(5) . . ?
Te2 Cu3 Cu5 105.03(6) . . ?
Cu7 Cu3 Cu5 59.18(5) . . ?
P3 Cu3 Te15 104.26(11) . . ?
Te3 Cu3 Te15 107.72(5) . . ?
Te2 Cu3 Te15 113.42(6) . . ?
Cu7 Cu3 Te15 56.37(4) . . ?
Cu5 Cu3 Te15 54.95(4) . . ?
Cu17 Cu4 Te1 164.29(7) . . ?
Cu17 Cu4 Te4 61.5(2) . . ?
Te1 Cu4 Te4 125.7(2) . . ?
Cu17 Cu4 Te19 64.41(5) . . ?
Te1 Cu4 Te19 118.12(6) . . ?
Te4 Cu4 Te19 110.95(16) . . ?
Cu17 Cu4 Cu8 125.66(8) . . ?
Te1 Cu4 Cu8 61.25(5) . . ?
Te4 Cu4 Cu8 135.16(17) . . ?
Te19 Cu4 Cu8 61.73(5) . . ?
Cu17 Cu4 Te4A 59.7(2) . . ?
Te1 Cu4 Te4A 129.8(2) . . ?
Te4 Cu4 Te4A 9.0(2) . . ?
Te19 Cu4 Te4A 103.39(16) . . ?
Cu8 Cu4 Te4A 127.78(17) . . ?
Cu17 Cu4 Cu18 64.70(5) . . ?
Te1 Cu4 Cu18 102.45(6) . . ?
Te4 Cu4 Cu18 122.3(2) . . ?
Te19 Cu4 Cu18 59.16(5) . . ?
Cu8 Cu4 Cu18 93.01(6) . . ?
Te4A Cu4 Cu18 123.3(2) . . ?
Cu17 Cu4 Te16 61.08(5) . . ?
Te1 Cu4 Te16 104.78(5) . . ?
Te4 Cu4 Te16 79.88(17) . . ?
Te19 Cu4 Te16 107.74(5) . . ?
Cu8 Cu4 Te16 144.77(7) . . ?
Te4A Cu4 Te16 86.66(18) . . ?
Cu18 Cu4 Te16 56.65(4) . . ?
Cu17 Cu4 Cu6 109.12(6) . . ?
Te1 Cu4 Cu6 55.31(4) . . ?
Te4 Cu4 Cu6 119.97(13) . . ?
Te19 Cu4 Cu6 115.88(6) . . ?
Cu8 Cu4 Cu6 100.08(6) . . ?
Te4A Cu4 Cu6 128.87(14) . . ?
Cu18 Cu4 Cu6 61.66(5) . . ?
Te16 Cu4 Cu6 51.89(4) . . ?
Cu1 Cu5 Te15 171.37(8) . . ?
Cu1 Cu5 Te3 64.10(5) . . ?
Te15 Cu5 Te3 117.66(6) . . ?
Cu1 Cu5 Cu16 110.18(7) . . ?
Te15 Cu5 Cu16 62.37(5) . . ?
Te3 Cu5 Cu16 136.86(7) . . ?
Cu1 Cu5 Cu7 128.06(7) . . ?
Te15 Cu5 Cu7 60.13(5) . . ?
Te3 Cu5 Cu7 109.79(6) . . ?
Cu16 Cu5 Cu7 105.84(6) . . ?
Cu1 Cu5 Cu9 64.15(5) . . ?
Te15 Cu5 Cu9 114.14(6) . . ?
Te3 Cu5 Cu9 128.08(6) . . ?
Cu16 Cu5 Cu9 67.74(5) . . ?
Cu7 Cu5 Cu9 98.30(6) . . ?
Cu1 Cu5 Cu3 119.65(7) . . ?
Te15 Cu5 Cu3 65.68(5) . . ?
Te3 Cu5 Cu3 59.59(5) . . ?
Cu16 Cu5 Cu3 124.98(7) . . ?
Cu7 Cu5 Cu3 59.75(5) . . ?
Cu9 Cu5 Cu3 155.86(8) . . ?
Cu1 Cu5 Te12 64.21(5) . . ?
Te15 Cu5 Te12 122.90(6) . . ?
Te3 Cu5 Te12 94.49(5) . . ?
Cu16 Cu5 Te12 122.58(6) . . ?
Cu7 Cu5 Te12 65.14(5) . . ?
Cu9 Cu5 Te12 58.85(4) . . ?
Cu3 Cu5 Te12 99.91(6) . . ?
Cu1 Cu5 Te13 58.18(5) . . ?
Te15 Cu5 Te13 113.54(5) . . ?
Te3 Cu5 Te13 99.41(5) . . ?
Cu16 Cu5 Te13 53.32(4) . . ?
Cu7 Cu5 Te13 149.53(6) . . ?
Cu9 Cu5 Te13 55.16(4) . . ?
Cu3 Cu5 Te13 148.72(7) . . ?
Te12 Cu5 Te13 104.99(5) . . ?
Te12 Cu6 Te16 113.13(6) . . ?
Te12 Cu6 Te1 118.33(6) . . ?
Te16 Cu6 Te1 111.99(5) . . ?
Te12 Cu6 Te17 109.81(5) . . ?
Te16 Cu6 Te17 110.61(6) . . ?
Te1 Cu6 Te17 90.67(5) . . ?
Te12 Cu6 Cu9 58.69(4) . . ?
Te16 Cu6 Cu9 58.17(4) . . ?
Te1 Cu6 Cu9 158.38(7) . . ?
Te17 Cu6 Cu9 110.67(6) . . ?
Te12 Cu6 Cu10 57.61(4) . . ?
Te16 Cu6 Cu10 110.20(6) . . ?
Te1 Cu6 Cu10 133.83(6) . . ?
Te17 Cu6 Cu10 57.07(4) . . ?
Cu9 Cu6 Cu10 65.11(5) . . ?
Te12 Cu6 Cu18 144.91(6) . . ?
Te16 Cu6 Cu18 57.15(4) . . ?
Te1 Cu6 Cu18 95.14(5) . . ?
Te17 Cu6 Cu18 56.13(4) . . ?
Cu9 Cu6 Cu18 94.09(6) . . ?
Cu10 Cu6 Cu18 92.25(5) . . ?
Te12 Cu6 Cu4 156.32(7) . . ?
Te16 Cu6 Cu4 61.51(4) . . ?
Te1 Cu6 Cu4 53.23(4) . . ?
Te17 Cu6 Cu4 93.06(5) . . ?
Cu9 Cu6 Cu4 119.56(6) . . ?
Cu10 Cu6 Cu4 145.68(7) . . ?
Cu18 Cu6 Cu4 54.47(4) . . ?
Cu2 Cu7 Cu19 114.74(8) . . ?
Cu2 Cu7 Te15 174.02(7) . . ?
Cu19 Cu7 Te15 61.96(5) . . ?
Cu2 Cu7 Cu5 119.34(7) . . ?
Cu19 Cu7 Cu5 102.15(6) . . ?
Te15 Cu7 Cu5 58.41(4) . . ?
Cu2 Cu7 Te2 63.49(5) . . ?
Cu19 Cu7 Te2 147.16(7) . . ?
Te15 Cu7 Te2 122.15(6) . . ?
Cu5 Cu7 Te2 106.52(6) . . ?
Cu2 Cu7 Cu3 118.90(7) . . ?
Cu19 Cu7 Cu3 124.97(7) . . ?
Te15 Cu7 Cu3 65.58(5) . . ?
Cu5 Cu7 Cu3 61.07(5) . . ?
Te2 Cu7 Cu3 59.89(5) . . ?
Cu2 Cu7 Cu10 62.29(5) . . ?
Cu19 Cu7 Cu10 68.71(5) . . ?
Te15 Cu7 Cu10 111.80(6) . . ?
Cu5 Cu7 Cu10 92.04(6) . . ?
Te2 Cu7 Cu10 125.00(6) . . ?
Cu3 Cu7 Cu10 150.75(7) . . ?
Cu2 Cu7 Te14 61.44(5) . . ?
Cu19 Cu7 Te14 56.55(5) . . ?
Te15 Cu7 Te14 116.86(6) . . ?
Cu5 Cu7 Te14 146.29(6) . . ?
Te2 Cu7 Te14 102.98(5) . . ?
Cu3 Cu7 Te14 151.65(7) . . ?
Cu10 Cu7 Te14 57.18(4) . . ?
Cu2 Cu7 Te12 60.33(5) . . ?
Cu19 Cu7 Te12 119.52(6) . . ?
Te15 Cu7 Te12 116.20(6) . . ?
Cu5 Cu7 Te12 59.85(4) . . ?
Te2 Cu7 Te12 89.09(5) . . ?
Cu3 Cu7 Te12 97.34(6) . . ?
Cu10 Cu7 Te12 56.37(4) . . ?
Te14 Cu7 Te12 105.21(5) . . ?
P4 Cu8 Te7 106.55(12) . . ?
P4 Cu8 Te1 112.31(12) . . ?
Te7 Cu8 Te1 104.58(5) . . ?
P4 Cu8 Cu4 115.44(12) . . ?
Te7 Cu8 Cu4 137.88(7) . . ?
Te1 Cu8 Cu4 56.84(5) . . ?
P4 Cu8 Te19 114.29(11) . . ?
Te7 Cu8 Te19 107.14(6) . . ?
Te1 Cu8 Te19 111.23(6) . . ?
Cu4 Cu8 Te19 58.62(5) . . ?
P4 Cu8 Cu20 144.34(13) . . ?
Te7 Cu8 Cu20 54.94(4) . . ?
Te1 Cu8 Cu20 102.41(6) . . ?
Cu4 Cu8 Cu20 89.90(6) . . ?
Te19 Cu8 Cu20 56.60(4) . . ?
Te13 Cu9 Te18 113.13(5) . . ?
Te13 Cu9 Te16 107.69(5) . . ?
Te18 Cu9 Te16 99.88(5) . . ?
Te13 Cu9 Cu5 68.72(5) . . ?
Te18 Cu9 Cu5 97.00(5) . . ?
Te16 Cu9 Cu5 162.67(7) . . ?
Te13 Cu9 Te12 119.00(6) . . ?
Te18 Cu9 Te12 107.19(5) . . ?
Te16 Cu9 Te12 108.17(5) . . ?
Cu5 Cu9 Te12 62.53(4) . . ?
Te13 Cu9 Cu1 60.15(5) . . ?
Te18 Cu9 Cu1 150.70(6) . . ?
Te16 Cu9 Cu1 109.35(6) . . ?
Cu5 Cu9 Cu1 53.70(5) . . ?
Te12 Cu9 Cu1 62.12(5) . . ?
Te13 Cu9 Cu6 148.54(6) . . ?
Te18 Cu9 Cu6 97.02(6) . . ?
Te16 Cu9 Cu6 56.03(4) . . ?
Cu5 Cu9 Cu6 117.93(6) . . ?
Te12 Cu9 Cu6 55.53(4) . . ?
Cu1 Cu9 Cu6 97.55(6) . . ?
Te13 Cu9 Cu15 54.13(4) . . ?
Te18 Cu9 Cu15 96.66(5) . . ?
Te16 Cu9 Cu15 59.85(4) . . ?
Cu5 Cu9 Cu15 122.03(7) . . ?
Te12 Cu9 Cu15 155.21(6) . . ?
Cu1 Cu9 Cu15 99.65(6) . . ?
Cu6 Cu9 Cu15 115.78(6) . . ?
Te13 Cu9 Cu16 53.78(4) . . ?
Te18 Cu9 Cu16 64.50(4) . . ?
Te16 Cu9 Cu16 137.19(6) . . ?
Cu5 Cu9 Cu16 55.33(5) . . ?
Te12 Cu9 Cu16 114.47(5) . . ?
Cu1 Cu9 Cu16 93.97(6) . . ?
Cu6 Cu9 Cu16 156.90(7) . . ?
Cu15 Cu9 Cu16 81.65(5) . . ?
Te14 Cu10 Te18 112.49(5) . . ?
Te14 Cu10 Te12 116.97(5) . . ?
Te18 Cu10 Te12 106.89(5) . . ?
Te14 Cu10 Te17 111.77(6) . . ?
Te18 Cu10 Te17 101.15(5) . . ?
Te12 Cu10 Te17 106.21(5) . . ?
Te14 Cu10 Cu2 60.72(4) . . ?
Te18 Cu10 Cu2 151.42(7) . . ?
Te12 Cu10 Cu2 61.04(5) . . ?
Te17 Cu10 Cu2 107.08(6) . . ?
Te14 Cu10 Cu7 62.60(5) . . ?
Te18 Cu10 Cu7 97.69(5) . . ?
Te12 Cu10 Cu7 65.09(5) . . ?
Te17 Cu10 Cu7 160.95(6) . . ?
Cu2 Cu10 Cu7 53.93(5) . . ?
Te14 Cu10 Cu21 55.68(4) . . ?
Te18 Cu10 Cu21 98.78(5) . . ?
Te12 Cu10 Cu21 153.64(6) . . ?
Te17 Cu10 Cu21 61.98(4) . . ?
Cu2 Cu10 Cu21 98.32(6) . . ?
Cu7 Cu10 Cu21 117.85(6) . . ?
Te14 Cu10 Cu6 152.20(6) . . ?
Te18 Cu10 Cu6 95.01(5) . . ?
Te12 Cu10 Cu6 54.67(4) . . ?
Te17 Cu10 Cu6 56.08(4) . . ?
Cu2 Cu10 Cu6 96.96(6) . . ?
Cu7 Cu10 Cu6 119.56(6) . . ?
Cu21 Cu10 Cu6 118.01(6) . . ?
Te14 Cu10 Cu19 53.23(4) . . ?
Te18 Cu10 Cu19 63.70(4) . . ?
Te12 Cu10 Cu19 112.92(6) . . ?
Te17 Cu10 Cu19 140.61(6) . . ?
Cu2 Cu10 Cu19 95.77(6) . . ?
Cu7 Cu10 Cu19 52.68(5) . . ?
Cu21 Cu10 Cu19 83.64(5) . . ?
Cu6 Cu10 Cu19 152.77(7) . . ?
P5 Cu11 Te4 113.7(2) . . ?
P5 Cu11 Te5 109.67(12) . . ?
Te4 Cu11 Te5 104.85(12) . . ?
P5 Cu11 Te4A 108.8(2) . . ?
Te4 Cu11 Te4A 9.1(2) . . ?
Te5 Cu11 Te4A 113.95(12) . . ?
P5 Cu11 Cu22 140.12(12) . . ?
Te4 Cu11 Cu22 106.2(2) . . ?
Te5 Cu11 Cu22 59.12(4) . . ?
Te4A Cu11 Cu22 110.5(2) . . ?
P5 Cu11 Cu17 140.75(13) . . ?
Te4 Cu11 Cu17 59.6(2) . . ?
Te5 Cu11 Cu17 109.29(6) . . ?
Te4A Cu11 Cu17 58.0(2) . . ?
Cu22 Cu11 Cu17 61.90(5) . . ?
P5 Cu11 Te22 104.25(11) . . ?
Te4 Cu11 Te22 113.3(2) . . ?
Te5 Cu11 Te22 111.24(5) . . ?
Te4A Cu11 Te22 108.5(2) . . ?
Cu22 Cu11 Te22 56.44(4) . . ?
Cu17 Cu11 Te22 56.27(4) . . ?
P6 Cu12 Cu16 131.58(11) . . ?
P6 Cu12 Cu15 110.43(12) . . ?
Cu16 Cu12 Cu15 92.64(6) . . ?
P6 Cu12 Te20 107.60(12) . . ?
Cu16 Cu12 Te20 60.66(4) . . ?
Cu15 Cu12 Te20 141.97(7) . . ?
P6 Cu12 Te23 108.17(11) . . ?
Cu16 Cu12 Te23 120.16(6) . . ?
Cu15 Cu12 Te23 59.36(4) . . ?
Te20 Cu12 Te23 108.77(6) . . ?
P6 Cu12 Te13 102.48(12) . . ?
Cu16 Cu12 Te13 55.92(4) . . ?
Cu15 Cu12 Te13 56.05(4) . . ?
Te20 Cu12 Te13 114.68(5) . . ?
Te23 Cu12 Te13 114.56(5) . . ?
P6 Cu12 Cu27 141.37(12) . . ?
Cu16 Cu12 Cu27 74.25(5) . . ?
Cu15 Cu12 Cu27 93.47(6) . . ?
Te20 Cu12 Cu27 55.25(4) . . ?
Te23 Cu12 Cu27 58.20(4) . . ?
Te13 Cu12 Cu27 116.10(6) . . ?
P7 Cu13 Cu19 127.81(13) . . ?
P7 Cu13 Te24 111.04(13) . . ?
Cu19 Cu13 Te24 121.11(6) . . ?
P7 Cu13 Te21 100.70(12) . . ?
Cu19 Cu13 Te21 59.43(5) . . ?
Te24 Cu13 Te21 111.56(5) . . ?
P7 Cu13 Te14 104.93(11) . . ?
Cu19 Cu13 Te14 56.73(4) . . ?
Te24 Cu13 Te14 113.56(5) . . ?
Te21 Cu13 Te14 114.04(6) . . ?
P7 Cu13 Cu21 118.40(12) . . ?
Cu19 Cu13 Cu21 91.82(6) . . ?
Te24 Cu13 Cu21 58.44(4) . . ?
Te21 Cu13 Cu21 140.80(6) . . ?
Te14 Cu13 Cu21 55.50(4) . . ?
P7 Cu13 Cu30 137.33(12) . . ?
Cu19 Cu13 Cu30 74.97(6) . . ?
Te24 Cu13 Cu30 59.09(4) . . ?
Te21 Cu13 Cu30 56.57(4) . . ?
Te14 Cu13 Cu30 117.11(6) . . ?
Cu21 Cu13 Cu30 92.51(6) . . ?
P8 Cu14 Cu26 145.50(12) . . ?
P8 Cu14 Te6 108.88(11) . . ?
Cu26 Cu14 Te6 58.93(5) . . ?
P8 Cu14 Te7 104.74(11) . . ?
Cu26 Cu14 Te7 109.58(6) . . ?
Te6 Cu14 Te7 115.14(6) . . ?
P8 Cu14 Te25 110.97(11) . . ?
Cu26 Cu14 Te25 56.43(4) . . ?
Te6 Cu14 Te25 111.49(5) . . ?
Te7 Cu14 Te25 105.41(5) . . ?
P8 Cu14 Cu20 144.21(11) . . ?
Cu26 Cu14 Cu20 61.01(5) . . ?
Te6 Cu14 Cu20 106.73(6) . . ?
Te7 Cu14 Cu20 55.45(4) . . ?
Te25 Cu14 Cu20 57.38(4) . . ?
Cu22 Cu15 Te13 168.30(7) . . ?
Cu22 Cu15 Te23 65.44(5) . . ?
Te13 Cu15 Te23 123.84(6) . . ?
Cu22 Cu15 Cu12 126.39(7) . . ?
Te13 Cu15 Cu12 63.79(5) . . ?
Te23 Cu15 Cu12 61.07(4) . . ?
Cu22 Cu15 Te5 60.43(4) . . ?
Te13 Cu15 Te5 118.50(6) . . ?
Te23 Cu15 Te5 106.11(5) . . ?
Cu12 Cu15 Te5 132.70(7) . . ?
Cu22 Cu15 Cu23 61.25(5) . . ?
Te13 Cu15 Cu23 115.93(6) . . ?
Te23 Cu15 Cu23 57.75(4) . . ?
Cu12 Cu15 Cu23 92.16(6) . . ?
Te5 Cu15 Cu23 120.41(6) . . ?
Cu22 Cu15 Te16 62.81(5) . . ?
Te13 Cu15 Te16 105.83(5) . . ?
Te23 Cu15 Te16 109.14(5) . . ?
Cu12 Cu15 Te16 140.20(7) . . ?
Te5 Cu15 Te16 86.77(5) . . ?
Cu23 Cu15 Te16 56.27(4) . . ?
Cu22 Cu15 Cu9 113.89(7) . . ?
Te13 Cu15 Cu9 56.84(4) . . ?
Te23 Cu15 Cu9 115.58(6) . . ?
Cu12 Cu15 Cu9 92.48(5) . . ?
Te5 Cu15 Cu9 130.08(6) . . ?
Cu23 Cu15 Cu9 67.08(5) . . ?
Te16 Cu15 Cu9 55.07(4) . . ?
Cu24 Cu16 Te13 161.54(8) . . ?
Cu24 Cu16 Cu5 111.90(7) . . ?
Te13 Cu16 Cu5 70.94(5) . . ?
Cu24 Cu16 Cu12 109.08(7) . . ?
Te13 Cu16 Cu12 64.17(5) . . ?
Cu5 Cu16 Cu12 134.81(7) . . ?
Cu24 Cu16 Te15 65.00(5) . . ?
Te13 Cu16 Te15 125.73(6) . . ?
Cu5 Cu16 Te15 57.53(4) . . ?
Cu12 Cu16 Te15 165.04(7) . . ?
Cu24 Cu16 Te20 59.50(5) . . ?
Te13 Cu16 Te20 122.13(6) . . ?
Cu5 Cu16 Te20 163.31(6) . . ?
Cu12 Cu16 Te20 60.17(4) . . ?
Te15 Cu16 Te20 106.52(5) . . ?
Cu24 Cu16 Cu9 108.34(7) . . ?
Te13 Cu16 Cu9 56.88(4) . . ?
Cu5 Cu16 Cu9 56.93(5) . . ?
Cu12 Cu16 Cu9 92.69(6) . . ?
Te15 Cu16 Cu9 102.20(5) . . ?
Te20 Cu16 Cu9 137.62(6) . . ?
Cu24 Cu16 Te18 57.18(5) . . ?
Te13 Cu16 Te18 105.34(5) . . ?
Cu5 Cu16 Te18 90.08(5) . . ?
Cu12 Cu16 Te18 96.55(5) . . ?
Te15 Cu16 Te18 91.37(5) . . ?
Te20 Cu16 Te18 95.55(5) . . ?
Cu9 Cu16 Te18 52.92(4) . . ?
Cu4 Cu17 Cu28 117.52(7) . . ?
Cu4 Cu17 Te4A 63.5(2) . . ?
Cu28 Cu17 Te4A 152.69(13) . . ?
Cu4 Cu17 Te22 176.19(8) . . ?
Cu28 Cu17 Te22 59.99(5) . . ?
Te4A Cu17 Te22 117.1(2) . . ?
Cu4 Cu17 Te4 61.7(2) . . ?
Cu28 Cu17 Te4 161.79(13) . . ?
Te4A Cu17 Te4 9.1(2) . . ?
Te22 Cu17 Te4 119.6(2) . . ?
Cu4 Cu17 Cu11 118.40(7) . . ?
Cu28 Cu17 Cu11 123.87(7) . . ?
Te4A Cu17 Cu11 60.1(2) . . ?
Te22 Cu17 Cu11 63.91(5) . . ?
Te4 Cu17 Cu11 58.6(2) . . ?
Cu4 Cu17 Cu22 125.98(7) . . ?
Cu28 Cu17 Cu22 92.06(6) . . ?
Te4A Cu17 Cu22 109.2(2) . . ?
Te22 Cu17 Cu22 57.68(4) . . ?
Te4 Cu17 Cu22 102.68(19) . . ?
Cu11 Cu17 Cu22 58.25(5) . . ?
Cu4 Cu17 Te19 60.25(5) . . ?
Cu28 Cu17 Te19 61.72(5) . . ?
Te4A Cu17 Te19 103.1(2) . . ?
Te22 Cu17 Te19 116.27(6) . . ?
Te4 Cu17 Te19 108.0(2) . . ?
Cu11 Cu17 Te19 154.56(7) . . ?
Cu22 Cu17 Te19 145.61(6) . . ?
Cu4 Cu17 Te16 66.10(5) . . ?
Cu28 Cu17 Te16 114.67(6) . . ?
Te4A Cu17 Te16 91.16(12) . . ?
Te22 Cu17 Te16 117.34(6) . . ?
Te4 Cu17 Te16 82.28(12) . . ?
Cu11 Cu17 Te16 91.91(6) . . ?
Cu22 Cu17 Te16 60.46(4) . . ?
Te19 Cu17 Te16 108.37(5) . . ?
Cu4 Cu17 Cu18 61.38(5) . . ?
Cu28 Cu17 Cu18 69.18(5) . . ?
Te4A Cu17 Cu18 123.8(2) . . ?
Te22 Cu17 Cu18 118.60(6) . . ?
Te4 Cu17 Cu18 119.5(2) . . ?
Cu11 Cu17 Cu18 147.50(7) . . ?
Cu22 Cu17 Cu18 94.34(6) . . ?
Te19 Cu17 Cu18 57.02(4) . . ?
Te16 Cu17 Cu18 57.17(4) . . ?
Te17 Cu18 Te19 112.08(6) . . ?
Te17 Cu18 Te26 107.49(5) . . ?
Te19 Cu18 Te26 106.95(5) . . ?
Te17 Cu18 Te16 107.60(5) . . ?
Te19 Cu18 Te16 114.34(5) . . ?
Te26 Cu18 Te16 108.12(5) . . ?
Te17 Cu18 Cu4 99.56(6) . . ?
Te19 Cu18 Cu4 58.98(5) . . ?
Te26 Cu18 Cu4 152.84(7) . . ?
Te16 Cu18 Cu4 64.60(5) . . ?
Te17 Cu18 Cu17 153.21(7) . . ?
Te19 Cu18 Cu17 60.44(4) . . ?
Te26 Cu18 Cu17 99.20(5) . . ?
Te16 Cu18 Cu17 60.46(4) . . ?
Cu4 Cu18 Cu17 53.92(5) . . ?
Te17 Cu18 Cu20 58.57(4) . . ?
Te19 Cu18 Cu20 58.65(4) . . ?
Te26 Cu18 Cu20 100.81(6) . . ?
Te16 Cu18 Cu20 150.82(7) . . ?
Cu4 Cu18 Cu20 91.06(6) . . ?
Cu17 Cu18 Cu20 118.99(6) . . ?
Te17 Cu18 Cu6 55.70(4) . . ?
Te19 Cu18 Cu6 117.73(6) . . ?
Te26 Cu18 Cu6 135.32(6) . . ?
Te16 Cu18 Cu6 54.42(4) . . ?
Cu4 Cu18 Cu6 63.87(5) . . ?
Cu17 Cu18 Cu6 102.96(6) . . ?
Cu20 Cu18 Cu6 101.51(6) . . ?
Te17 Cu18 Cu23 109.90(5) . . ?
Te19 Cu18 Cu23 137.79(6) . . ?
Te26 Cu18 Cu23 54.95(4) . . ?
Te16 Cu18 Cu23 54.69(4) . . ?
Cu4 Cu18 Cu23 117.72(7) . . ?
Cu17 Cu18 Cu23 83.49(5) . . ?
Cu20 Cu18 Cu23 151.07(7) . . ?
Cu6 Cu18 Cu23 89.61(6) . . ?
Te17 Cu18 Cu25 54.76(4) . . ?
Te19 Cu18 Cu25 137.02(6) . . ?
Te26 Cu18 Cu25 54.77(4) . . ?
Te16 Cu18 Cu25 108.54(6) . . ?
Cu4 Cu18 Cu25 151.66(7) . . ?
Cu17 Cu18 Cu25 149.26(7) . . ?
Cu20 Cu18 Cu25 84.95(5) . . ?
Cu6 Cu18 Cu25 89.41(5) . . ?
Cu23 Cu18 Cu25 68.37(5) . . ?
Cu24 Cu19 Te14 161.94(7) . . ?
Cu24 Cu19 Cu7 115.85(7) . . ?
Te14 Cu19 Cu7 66.69(5) . . ?
Cu24 Cu19 Cu13 110.67(7) . . ?
Te14 Cu19 Cu13 63.63(5) . . ?
Cu7 Cu19 Cu13 130.27(7) . . ?
Cu24 Cu19 Te21 60.22(5) . . ?
Te14 Cu19 Te21 122.75(6) . . ?
Cu7 Cu19 Te21 163.01(7) . . ?
Cu13 Cu19 Te21 61.65(5) . . ?
Cu24 Cu19 Te15 65.19(5) . . ?
Te14 Cu19 Te15 124.59(6) . . ?
Cu7 Cu19 Te15 59.84(5) . . ?
Cu13 Cu19 Te15 165.70(7) . . ?
Te21 Cu19 Te15 106.27(5) . . ?
Cu24 Cu19 Cu10 108.23(6) . . ?
Te14 Cu19 Cu10 56.58(4) . . ?
Cu7 Cu19 Cu10 58.61(5) . . ?
Cu13 Cu19 Cu10 91.30(6) . . ?
Te21 Cu19 Cu10 137.96(6) . . ?
Te15 Cu19 Cu10 103.00(6) . . ?
Cu24 Cu19 Te18 57.07(4) . . ?
Te14 Cu19 Te18 105.52(5) . . ?
Cu7 Cu19 Te18 94.00(5) . . ?
Cu13 Cu19 Te18 96.84(5) . . ?
Te21 Cu19 Te18 96.36(5) . . ?
Te15 Cu19 Te18 91.98(5) . . ?
Cu10 Cu19 Te18 52.86(4) . . ?
Te7 Cu20 Cu31 150.01(7) . . ?
Te7 Cu20 Te17 97.83(5) . . ?
Cu31 Cu20 Te17 112.12(6) . . ?
Te7 Cu20 Te19 110.41(6) . . ?
Cu31 Cu20 Te19 61.79(5) . . ?
Te17 Cu20 Te19 109.75(6) . . ?
Te7 Cu20 Te25 109.25(6) . . ?
Cu31 Cu20 Te25 57.60(5) . . ?
Te17 Cu20 Te25 113.99(5) . . ?
Te19 Cu20 Te25 114.38(5) . . ?
Te7 Cu20 Cu26 106.61(6) . . ?
Cu31 Cu20 Cu26 87.94(6) . . ?
Te17 Cu20 Cu26 59.69(4) . . ?
Te19 Cu20 Cu26 142.68(6) . . ?
Te25 Cu20 Cu26 55.22(4) . . ?
Te7 Cu20 Cu18 134.88(7) . . ?
Cu31 Cu20 Cu18 68.19(5) . . ?
Te17 Cu20 Cu18 57.18(4) . . ?
Te19 Cu20 Cu18 57.48(4) . . ?
Te25 Cu20 Cu18 115.15(6) . . ?
Cu26 Cu20 Cu18 92.50(6) . . ?
Te7 Cu20 Cu14 57.89(4) . . ?
Cu31 Cu20 Cu14 116.98(7) . . ?
Te17 Cu20 Cu14 92.26(5) . . ?
Te19 Cu20 Cu14 156.92(7) . . ?
Te25 Cu20 Cu14 59.38(5) . . ?
Cu26 Cu20 Cu14 55.22(5) . . ?
Cu18 Cu20 Cu14 145.42(7) . . ?
Te7 Cu20 Cu8 57.01(4) . . ?
Cu31 Cu20 Cu8 119.38(7) . . ?
Te17 Cu20 Cu8 94.73(6) . . ?
Te19 Cu20 Cu8 58.10(4) . . ?
Te25 Cu20 Cu8 150.36(6) . . ?
Cu26 Cu20 Cu8 149.31(7) . . ?
Cu18 Cu20 Cu8 85.93(6) . . ?
Cu14 Cu20 Cu8 114.87(6) . . ?
Cu26 Cu21 Te14 170.97(7) . . ?
Cu26 Cu21 Te24 67.68(5) . . ?
Te14 Cu21 Te24 120.56(6) . . ?
Cu26 Cu21 Te6 60.42(5) . . ?
Te14 Cu21 Te6 117.47(6) . . ?
Te24 Cu21 Te6 105.37(6) . . ?
Cu26 Cu21 Cu25 62.76(5) . . ?
Te14 Cu21 Cu25 117.04(7) . . ?
Te24 Cu21 Cu25 59.28(4) . . ?
Te6 Cu21 Cu25 122.37(6) . . ?
Cu26 Cu21 Cu13 126.86(7) . . ?
Te14 Cu21 Cu13 61.70(5) . . ?
Te24 Cu21 Cu13 59.29(4) . . ?
Te6 Cu21 Cu13 130.39(7) . . ?
Cu25 Cu21 Cu13 91.57(6) . . ?
Cu26 Cu21 Cu10 114.87(7) . . ?
Te14 Cu21 Cu10 59.09(4) . . ?
Te24 Cu21 Cu10 116.99(6) . . ?
Te6 Cu21 Cu10 131.54(6) . . ?
Cu25 Cu21 Cu10 67.62(5) . . ?
Cu13 Cu21 Cu10 92.70(6) . . ?
Cu26 Cu21 Te17 61.72(5) . . ?
Te14 Cu21 Te17 110.09(6) . . ?
Te24 Cu21 Te17 110.81(5) . . ?
Te6 Cu21 Te17 87.74(5) . . ?
Cu25 Cu21 Te17 57.00(4) . . ?
Cu13 Cu21 Te17 141.42(7) . . ?
Cu10 Cu21 Te17 56.71(4) . . ?
Cu15 Cu22 Cu33 118.36(6) . . ?
Cu15 Cu22 Te22 177.33(7) . . ?
Cu33 Cu22 Te22 58.97(4) . . ?
Cu15 Cu22 Te5 62.57(5) . . ?
Cu33 Cu22 Te5 159.24(7) . . ?
Te22 Cu22 Te5 119.81(5) . . ?
Cu15 Cu22 Cu11 117.96(7) . . ?
Cu33 Cu22 Cu11 123.67(7) . . ?
Te22 Cu22 Cu11 64.71(5) . . ?
Te5 Cu22 Cu11 60.25(5) . . ?
Cu15 Cu22 Cu23 63.66(5) . . ?
Cu33 Cu22 Cu23 64.89(5) . . ?
Te22 Cu22 Cu23 114.26(6) . . ?
Te5 Cu22 Cu23 124.83(6) . . ?
Cu11 Cu22 Cu23 146.64(7) . . ?
Cu15 Cu22 Cu17 122.89(7) . . ?
Cu33 Cu22 Cu17 88.49(6) . . ?
Te22 Cu22 Cu17 58.12(4) . . ?
Te5 Cu22 Cu17 108.55(6) . . ?
Cu11 Cu22 Cu17 59.85(5) . . ?
Cu23 Cu22 Cu17 90.42(6) . . ?
Cu15 Cu22 Te16 63.37(5) . . ?
Cu33 Cu22 Te16 111.18(6) . . ?
Te22 Cu22 Te16 117.24(6) . . ?
Te5 Cu22 Te16 88.11(5) . . ?
Cu11 Cu22 Te16 92.54(5) . . ?
Cu23 Cu22 Te16 57.08(4) . . ?
Cu17 Cu22 Te16 59.93(4) . . ?
Cu15 Cu22 Te23 59.52(4) . . ?
Cu33 Cu22 Te23 64.99(5) . . ?
Te22 Cu22 Te23 118.07(5) . . ?
Te5 Cu22 Te23 103.47(5) . . ?
Cu11 Cu22 Te23 155.78(7) . . ?
Cu23 Cu22 Te23 56.76(4) . . ?
Cu17 Cu22 Te23 143.73(6) . . ?
Te16 Cu22 Te23 105.41(5) . . ?
Te23 Cu23 Te16 116.08(6) . . ?
Te23 Cu23 Te26 115.57(5) . . ?
Te16 Cu23 Te26 110.99(5) . . ?
Te23 Cu23 Te18 113.59(5) . . ?
Te16 Cu23 Te18 100.90(5) . . ?
Te26 Cu23 Te18 97.19(5) . . ?
Te23 Cu23 Cu22 63.60(5) . . ?
Te16 Cu23 Cu22 63.05(4) . . ?
Te26 Cu23 Cu22 106.27(6) . . ?
Te18 Cu23 Cu22 155.06(7) . . ?
Te23 Cu23 Cu15 59.12(4) . . ?
Te16 Cu23 Cu15 62.58(5) . . ?
Te26 Cu23 Cu15 161.35(6) . . ?
Te18 Cu23 Cu15 101.21(6) . . ?
Cu22 Cu23 Cu15 55.09(5) . . ?
Te23 Cu23 Cu34 57.97(4) . . ?
Te16 Cu23 Cu34 159.72(6) . . ?
Te26 Cu23 Cu34 62.41(5) . . ?
Te18 Cu23 Cu34 99.02(5) . . ?
Cu22 Cu23 Cu34 99.26(6) . . ?
Cu15 Cu23 Cu34 116.93(6) . . ?
Te23 Cu23 Cu33 64.03(4) . . ?
Te16 Cu23 Cu33 108.24(5) . . ?
Te26 Cu23 Cu33 61.08(4) . . ?
Te18 Cu23 Cu33 148.31(6) . . ?
Cu22 Cu23 Cu33 55.32(5) . . ?
Cu15 Cu23 Cu33 103.04(6) . . ?
Cu34 Cu23 Cu33 51.48(4) . . ?
Te23 Cu23 Cu27 58.25(4) . . ?
Te16 Cu23 Cu27 143.95(6) . . ?
Te26 Cu23 Cu27 101.84(5) . . ?
Te18 Cu23 Cu27 59.47(4) . . ?
Cu22 Cu23 Cu27 121.68(6) . . ?
Cu15 Cu23 Cu27 90.17(6) . . ?
Cu34 Cu23 Cu27 52.79(4) . . ?
Cu33 Cu23 Cu27 100.27(6) . . ?
Te23 Cu23 Cu18 151.87(6) . . ?
Te16 Cu23 Cu18 56.36(4) . . ?
Te26 Cu23 Cu18 56.24(4) . . ?
Te18 Cu23 Cu18 94.50(5) . . ?
Cu22 Cu23 Cu18 91.64(5) . . ?
Cu15 Cu23 Cu18 118.74(6) . . ?
Cu34 Cu23 Cu18 118.28(6) . . ?
Cu33 Cu23 Cu18 91.47(6) . . ?
Cu27 Cu23 Cu18 145.54(6) . . ?
Cu16 Cu24 Cu19 102.89(7) . . ?
Cu16 Cu24 Cu29 116.48(8) . . ?
Cu19 Cu24 Cu29 120.78(7) . . ?
Cu16 Cu24 Te20 64.57(5) . . ?
Cu19 Cu24 Te20 166.42(8) . . ?
Cu29 Cu24 Te20 64.68(5) . . ?
Cu16 Cu24 Te21 164.45(7) . . ?
Cu19 Cu24 Te21 62.75(5) . . ?
Cu29 Cu24 Te21 70.34(5) . . ?
Te20 Cu24 Te21 128.99(6) . . ?
Cu16 Cu24 Cu32 132.02(7) . . ?
Cu19 Cu24 Cu32 121.07(8) . . ?
Cu29 Cu24 Cu32 57.37(5) . . ?
Te20 Cu24 Cu32 72.51(5) . . ?
Te21 Cu24 Cu32 63.52(5) . . ?
Cu16 Cu24 Te18 71.40(5) . . ?
Cu19 Cu24 Te18 71.05(5) . . ?
Cu29 Cu24 Te18 160.71(7) . . ?
Te20 Cu24 Te18 107.61(5) . . ?
Te21 Cu24 Te18 106.90(6) . . ?
Cu32 Cu24 Te18 103.87(6) . . ?
Cu16 Cu24 Te15 61.06(5) . . ?
Cu19 Cu24 Te15 60.15(5) . . ?
Cu29 Cu24 Te15 102.22(6) . . ?
Te20 Cu24 Te15 107.29(6) . . ?
Te21 Cu24 Te15 104.50(5) . . ?
Cu32 Cu24 Te15 158.23(6) . . ?
Te18 Cu24 Te15 96.96(5) . . ?
Cu16 Cu24 Cu27 76.69(6) . . ?
Cu19 Cu24 Cu27 128.49(7) . . ?
Cu29 Cu24 Cu27 103.39(6) . . ?
Te20 Cu24 Cu27 56.09(4) . . ?
Te21 Cu24 Cu27 116.40(6) . . ?
Cu32 Cu24 Cu27 61.73(5) . . ?
Te18 Cu24 Cu27 59.94(4) . . ?
Te15 Cu24 Cu27 137.02(6) . . ?
Cu16 Cu24 Cu30 129.26(7) . . ?
Cu19 Cu24 Cu30 73.39(6) . . ?
Cu29 Cu24 Cu30 107.24(7) . . ?
Te20 Cu24 Cu30 118.12(6) . . ?
Te21 Cu24 Cu30 55.14(4) . . ?
Cu32 Cu24 Cu30 56.97(5) . . ?
Te18 Cu24 Cu30 59.39(4) . . ?
Te15 Cu24 Cu30 133.02(6) . . ?
Cu27 Cu24 Cu30 69.03(5) . . ?
Te17 Cu25 Te24 117.65(6) . . ?
Te17 Cu25 Te26 109.54(5) . . ?
Te24 Cu25 Te26 114.00(6) . . ?
Te17 Cu25 Te18 102.66(5) . . ?
Te24 Cu25 Te18 113.54(5) . . ?
Te26 Cu25 Te18 97.01(5) . . ?
Te17 Cu25 Cu21 64.18(5) . . ?
Te24 Cu25 Cu21 59.76(5) . . ?
Te26 Cu25 Cu21 160.59(7) . . ?
Te18 Cu25 Cu21 102.28(6) . . ?
Te17 Cu25 Cu26 61.99(5) . . ?
Te24 Cu25 Cu26 65.12(5) . . ?
Te26 Cu25 Cu26 105.01(6) . . ?
Te18 Cu25 Cu26 156.33(6) . . ?
Cu21 Cu25 Cu26 55.59(5) . . ?
Te17 Cu25 Cu36 157.95(7) . . ?
Te24 Cu25 Cu36 57.38(4) . . ?
Te26 Cu25 Cu36 61.37(4) . . ?
Te18 Cu25 Cu36 98.54(5) . . ?
Cu21 Cu25 Cu36 117.02(6) . . ?
Cu26 Cu25 Cu36 99.54(6) . . ?
Te17 Cu25 Cu35 106.99(6) . . ?
Te24 Cu25 Cu35 62.50(5) . . ?
Te26 Cu25 Cu35 61.35(4) . . ?
Te18 Cu25 Cu35 147.77(6) . . ?
Cu21 Cu25 Cu35 101.77(6) . . ?
Cu26 Cu25 Cu35 54.68(5) . . ?
Cu36 Cu25 Cu35 51.01(5) . . ?
Te17 Cu25 Cu30 146.59(6) . . ?
Te24 Cu25 Cu30 57.31(4) . . ?
Te26 Cu25 Cu30 101.23(5) . . ?
Te18 Cu25 Cu30 59.93(4) . . ?
Cu21 Cu25 Cu30 90.39(5) . . ?
Cu26 Cu25 Cu30 122.29(6) . . ?
Cu36 Cu25 Cu30 52.46(5) . . ?
Cu35 Cu25 Cu30 98.87(6) . . ?
Te17 Cu25 Cu18 55.58(4) . . ?
Te24 Cu25 Cu18 152.18(6) . . ?
Te26 Cu25 Cu18 56.09(4) . . ?
Te18 Cu25 Cu18 94.05(5) . . ?
Cu21 Cu25 Cu18 119.65(6) . . ?
Cu26 Cu25 Cu18 91.16(6) . . ?
Cu36 Cu25 Cu18 117.19(6) . . ?
Cu35 Cu25 Cu18 92.40(5) . . ?
Cu30 Cu25 Cu18 145.01(6) . . ?
Cu21 Cu26 Cu35 116.03(7) . . ?
Cu21 Cu26 Te25 175.48(7) . . ?
Cu35 Cu26 Te25 59.60(5) . . ?
Cu21 Cu26 Te6 62.77(5) . . ?
Cu35 Cu26 Te6 154.44(7) . . ?
Te25 Cu26 Te6 120.50(6) . . ?
Cu21 Cu26 Cu14 119.71(7) . . ?
Cu35 Cu26 Cu14 123.88(7) . . ?
Te25 Cu26 Cu14 64.52(5) . . ?
Te6 Cu26 Cu14 60.65(5) . . ?
Cu21 Cu26 Cu25 61.65(5) . . ?
Cu35 Cu26 Cu25 65.85(5) . . ?
Te25 Cu26 Cu25 115.56(6) . . ?
Te6 Cu26 Cu25 123.59(6) . . ?
Cu14 Cu26 Cu25 152.20(7) . . ?
Cu21 Cu26 Te17 64.65(5) . . ?
Cu35 Cu26 Te17 112.53(6) . . ?
Te25 Cu26 Te17 117.40(5) . . ?
Te6 Cu26 Te17 90.46(5) . . ?
Cu14 Cu26 Te17 96.61(6) . . ?
Cu25 Cu26 Te17 57.57(4) . . ?
Cu21 Cu26 Cu20 122.08(7) . . ?
Cu35 Cu26 Cu20 92.18(6) . . ?
Te25 Cu26 Cu20 60.58(4) . . ?
Te6 Cu26 Cu20 110.17(6) . . ?
Cu14 Cu26 Cu20 63.78(5) . . ?
Cu25 Cu26 Cu20 91.38(6) . . ?
Te17 Cu26 Cu20 57.82(4) . . ?
Cu21 Cu26 Te24 58.41(5) . . ?
Cu35 Cu26 Te24 63.17(5) . . ?
Te25 Cu26 Te24 117.18(5) . . ?
Te6 Cu26 Te24 100.74(5) . . ?
Cu14 Cu26 Te24 150.84(7) . . ?
Cu25 Cu26 Te24 56.23(4) . . ?
Te17 Cu26 Te24 106.34(5) . . ?
Cu20 Cu26 Te24 144.55(6) . . ?
Cu34 Cu27 Te20 154.90(7) . . ?
Cu34 Cu27 Te23 59.85(5) . . ?
Te20 Cu27 Te23 110.91(6) . . ?
Cu34 Cu27 Te27 57.07(5) . . ?
Te20 Cu27 Te27 118.39(6) . . ?
Te23 Cu27 Te27 114.62(5) . . ?
Cu34 Cu27 Te18 101.76(6) . . ?
Te20 Cu27 Te18 103.29(5) . . ?
Te23 Cu27 Te18 106.00(5) . . ?
Te27 Cu27 Te18 101.65(5) . . ?
Cu34 Cu27 Cu32 111.12(7) . . ?
Te20 Cu27 Cu32 68.37(5) . . ?
Te23 Cu27 Cu32 158.57(6) . . ?
Te27 Cu27 Cu32 54.15(4) . . ?
Te18 Cu27 Cu32 94.72(5) . . ?
Cu34 Cu27 Cu12 117.38(6) . . ?
Te20 Cu27 Cu12 58.25(4) . . ?
Te23 Cu27 Cu12 57.55(4) . . ?
Te27 Cu27 Cu12 162.17(6) . . ?
Te18 Cu27 Cu12 96.07(5) . . ?
Cu32 Cu27 Cu12 126.60(6) . . ?
Cu34 Cu27 Cu24 145.86(8) . . ?
Te20 Cu27 Cu24 55.42(4) . . ?
Te23 Cu27 Cu24 144.73(6) . . ?
Te27 Cu27 Cu24 99.39(5) . . ?
Te18 Cu27 Cu24 55.60(4) . . ?
Cu32 Cu27 Cu24 53.75(5) . . ?
Cu12 Cu27 Cu24 92.17(6) . . ?
Cu34 Cu27 Cu23 61.10(5) . . ?
Te20 Cu27 Cu23 135.69(6) . . ?
Te23 Cu27 Cu23 54.87(4) . . ?
Te27 Cu27 Cu23 104.48(6) . . ?
Te18 Cu27 Cu23 54.69(4) . . ?
Cu32 Cu27 Cu23 141.09(7) . . ?
Cu12 Cu27 Cu23 84.18(5) . . ?
Cu24 Cu27 Cu23 109.23(6) . . ?
Cu31 Cu28 Cu17 116.74(7) . . ?
Cu31 Cu28 Te22 175.51(7) . . ?
Cu17 Cu28 Te22 60.40(5) . . ?
Cu31 Cu28 Te8 61.99(5) . . ?
Cu17 Cu28 Te8 166.61(7) . . ?
Te22 Cu28 Te8 121.68(5) . . ?
Cu31 Cu28 Cu37 118.20(7) . . ?
Cu17 Cu28 Cu37 124.44(7) . . ?
Te22 Cu28 Cu37 64.23(5) . . ?
Te8 Cu28 Cu37 60.61(5) . . ?
Cu31 Cu28 Te19 61.95(5) . . ?
Cu17 Cu28 Te19 62.39(5) . . ?
Te22 Cu28 Te19 117.23(6) . . ?
Te8 Cu28 Te19 108.63(5) . . ?
Cu37 Cu28 Te19 160.24(7) . . ?
Cu31 Cu28 Cu33 121.27(7) . . ?
Cu17 Cu28 Cu33 87.69(6) . . ?
Te22 Cu28 Cu33 56.23(4) . . ?
Te8 Cu28 Cu33 104.39(6) . . ?
Cu37 Cu28 Cu33 57.09(5) . . ?
Te19 Cu28 Cu33 141.66(6) . . ?
Cu31 Cu28 Te26 63.09(5) . . ?
Cu17 Cu28 Te26 102.08(6) . . ?
Te22 Cu28 Te26 113.48(6) . . ?
Te8 Cu28 Te26 89.20(5) . . ?
Cu37 Cu28 Te26 95.19(5) . . ?
Te19 Cu28 Te26 101.42(5) . . ?
Cu33 Cu28 Te26 59.76(4) . . ?
P9 Cu29 Cu32 164.94(13) . . ?
P9 Cu29 Cu24 120.17(11) . . ?
Cu32 Cu29 Cu24 62.22(6) . . ?
P9 Cu29 Te10 115.26(11) . . ?
Cu32 Cu29 Te10 61.98(5) . . ?
Cu24 Cu29 Te10 123.86(7) . . ?
P9 Cu29 Te20 122.98(12) . . ?
Cu32 Cu29 Te20 71.59(5) . . ?
Cu24 Cu29 Te20 58.02(4) . . ?
Te10 Cu29 Te20 98.44(5) . . ?
P9 Cu29 Te21 108.48(11) . . ?
Cu32 Cu29 Te21 59.47(5) . . ?
Cu24 Cu29 Te21 55.24(5) . . ?
Te10 Cu29 Te21 99.72(6) . . ?
Te20 Cu29 Te21 109.32(5) . . ?
Cu36 Cu30 Te21 156.16(7) . . ?
Cu36 Cu30 Cu32 112.33(7) . . ?
Te21 Cu30 Cu32 62.02(5) . . ?
Cu36 Cu30 Te24 60.29(5) . . ?
Te21 Cu30 Te24 114.10(6) . . ?
Cu32 Cu30 Te24 155.26(7) . . ?
Cu36 Cu30 Te27 57.05(5) . . ?
Te21 Cu30 Te27 115.59(6) . . ?
Cu32 Cu30 Te27 55.78(4) . . ?
Te24 Cu30 Te27 114.95(5) . . ?
Cu36 Cu30 Cu13 118.63(7) . . ?
Te21 Cu30 Cu13 60.01(4) . . ?
Cu32 Cu30 Cu13 121.88(6) . . ?
Te24 Cu30 Cu13 58.40(4) . . ?
Te27 Cu30 Cu13 161.39(7) . . ?
Cu36 Cu30 Te18 101.75(6) . . ?
Te21 Cu30 Te18 101.98(5) . . ?
Cu32 Cu30 Te18 97.66(6) . . ?
Te24 Cu30 Te18 106.90(5) . . ?
Te27 Cu30 Te18 101.00(5) . . ?
Cu13 Cu30 Te18 97.62(5) . . ?
Cu36 Cu30 Cu25 61.90(5) . . ?
Te21 Cu30 Cu25 136.83(6) . . ?
Cu32 Cu30 Cu25 145.40(7) . . ?
Te24 Cu30 Cu25 55.48(4) . . ?
Te27 Cu30 Cu25 105.10(5) . . ?
Cu13 Cu30 Cu25 85.49(5) . . ?
Te18 Cu30 Cu25 54.68(4) . . ?
Cu36 Cu30 Cu24 143.67(7) . . ?
Te21 Cu30 Cu24 54.43(4) . . ?
Cu32 Cu30 Cu24 54.19(5) . . ?
Te24 Cu30 Cu24 146.16(6) . . ?
Te27 Cu30 Cu24 97.40(5) . . ?
Cu13 Cu30 Cu24 93.58(6) . . ?
Te18 Cu30 Cu24 54.49(4) . . ?
Cu25 Cu30 Cu24 108.27(6) . . ?
Cu28 Cu31 Te25 177.04(7) . . ?
Cu28 Cu31 Cu20 117.01(7) . . ?
Te25 Cu31 Cu20 63.66(5) . . ?
Cu28 Cu31 Te8 61.07(5) . . ?
Te25 Cu31 Te8 119.14(6) . . ?
Cu20 Cu31 Te8 164.89(7) . . ?
Cu28 Cu31 Te19 62.92(5) . . ?
Te25 Cu31 Te19 119.01(6) . . ?
Cu20 Cu31 Te19 60.89(5) . . ?
Te8 Cu31 Te19 108.68(5) . . ?
Cu28 Cu31 Cu38 116.16(7) . . ?
Te25 Cu31 Cu38 62.90(5) . . ?
Cu20 Cu31 Cu38 126.42(7) . . ?
Te8 Cu31 Cu38 59.65(5) . . ?
Te19 Cu31 Cu38 160.09(7) . . ?
Cu28 Cu31 Te26 63.09(5) . . ?
Te25 Cu31 Te26 113.99(5) . . ?
Cu20 Cu31 Te26 103.79(6) . . ?
Te8 Cu31 Te26 88.74(5) . . ?
Te19 Cu31 Te26 102.03(5) . . ?
Cu38 Cu31 Te26 94.11(5) . . ?
Cu28 Cu31 Cu35 120.85(7) . . ?
Te25 Cu31 Cu35 56.21(4) . . ?
Cu20 Cu31 Cu35 91.21(6) . . ?
Te8 Cu31 Cu35 102.50(6) . . ?
Te19 Cu31 Cu35 143.70(6) . . ?
Cu38 Cu31 Cu35 55.48(5) . . ?
Te26 Cu31 Cu35 60.01(4) . . ?
Cu29 Cu32 Te27 167.71(9) . . ?
Cu29 Cu32 Cu24 60.41(6) . . ?
Te27 Cu32 Cu24 113.90(6) . . ?
Cu29 Cu32 Te10 62.11(5) . . ?
Te27 Cu32 Te10 121.06(6) . . ?
Cu24 Cu32 Te10 122.19(7) . . ?
Cu29 Cu32 Cu30 119.98(7) . . ?
Te27 Cu32 Cu30 63.16(5) . . ?
Cu24 Cu32 Cu30 68.84(6) . . ?
Te10 Cu32 Cu30 153.95(8) . . ?
Cu29 Cu32 Te21 69.13(5) . . ?
Te27 Cu32 Te21 118.30(6) . . ?
Cu24 Cu32 Te21 57.91(4) . . ?
Te10 Cu32 Te21 106.02(5) . . ?
Cu30 Cu32 Te21 57.48(4) . . ?
Cu29 Cu32 Cu39 120.66(7) . . ?
Te27 Cu32 Cu39 62.55(5) . . ?
Cu24 Cu32 Cu39 168.71(9) . . ?
Te10 Cu32 Cu39 58.88(5) . . ?
Cu30 Cu32 Cu39 115.47(8) . . ?
Te21 Cu32 Cu39 133.38(8) . . ?
Cu29 Cu32 Cu27 107.63(7) . . ?
Te27 Cu32 Cu27 60.86(5) . . ?
Cu24 Cu32 Cu27 64.52(5) . . ?
Te10 Cu32 Cu27 131.26(7) . . ?
Cu30 Cu32 Cu27 74.40(6) . . ?
Te21 Cu32 Cu27 114.05(6) . . ?
Cu39 Cu32 Cu27 105.82(6) . . ?
Cu29 Cu32 Te20 58.31(5) . . ?
Te27 Cu32 Te20 109.41(6) . . ?
Cu24 Cu32 Te20 53.38(5) . . ?
Te10 Cu32 Te20 91.11(5) . . ?
Cu30 Cu32 Te20 112.29(6) . . ?
Te21 Cu32 Te20 106.91(5) . . ?
Cu39 Cu32 Te20 116.50(7) . . ?
Cu27 Cu32 Te20 52.04(4) . . ?
Cu34 Cu33 Te22 174.60(7) . . ?
Cu34 Cu33 Cu22 113.68(7) . . ?
Te22 Cu33 Cu22 60.92(4) . . ?
Cu34 Cu33 Cu37 119.40(7) . . ?
Te22 Cu33 Cu37 65.99(5) . . ?
Cu22 Cu33 Cu37 126.91(7) . . ?
Cu34 Cu33 Te9 62.34(5) . . ?
Te22 Cu33 Te9 122.58(5) . . ?
Cu22 Cu33 Te9 160.40(7) . . ?
Cu37 Cu33 Te9 60.25(5) . . ?
Cu34 Cu33 Te26 65.08(5) . . ?
Te22 Cu33 Te26 115.69(6) . . ?
Cu22 Cu33 Te26 105.69(6) . . ?
Cu37 Cu33 Te26 97.22(6) . . ?
Te9 Cu33 Te26 90.18(5) . . ?
Cu34 Cu33 Cu28 124.15(7) . . ?
Te22 Cu33 Cu28 58.03(4) . . ?
Cu22 Cu33 Cu28 91.72(6) . . ?
Cu37 Cu33 Cu28 59.63(5) . . ?
Te9 Cu33 Cu28 106.34(6) . . ?
Te26 Cu33 Cu28 60.29(4) . . ?
Cu34 Cu33 Cu23 64.03(5) . . ?
Te22 Cu33 Cu23 111.61(6) . . ?
Cu22 Cu33 Cu23 59.79(5) . . ?
Cu37 Cu33 Cu23 150.39(7) . . ?
Te9 Cu33 Cu23 124.91(6) . . ?
Te26 Cu33 Cu23 55.94(4) . . ?
Cu28 Cu33 Cu23 93.25(6) . . ?
Cu34 Cu33 Te23 58.50(5) . . ?
Te22 Cu33 Te23 116.61(6) . . ?
Cu22 Cu33 Te23 61.41(5) . . ?
Cu37 Cu33 Te23 154.76(6) . . ?
Te9 Cu33 Te23 104.36(5) . . ?
Te26 Cu33 Te23 103.01(4) . . ?
Cu28 Cu33 Te23 144.74(6) . . ?
Cu23 Cu33 Te23 54.42(4) . . ?
Cu33 Cu34 Te27 163.61(8) . . ?
Cu33 Cu34 Cu27 124.08(7) . . ?
Te27 Cu34 Cu27 64.65(5) . . ?
Cu33 Cu34 Te9 62.09(5) . . ?
Te27 Cu34 Te9 113.72(6) . . ?
Cu27 Cu34 Te9 164.16(7) . . ?
Cu33 Cu34 Te23 69.11(5) . . ?
Te27 Cu34 Te23 124.83(6) . . ?
Cu27 Cu34 Te23 63.03(5) . . ?
Te9 Cu34 Te23 111.68(5) . . ?
Cu33 Cu34 Cu23 64.49(5) . . ?
Te27 Cu34 Cu23 113.77(6) . . ?
Cu27 Cu34 Cu23 66.11(5) . . ?
Te9 Cu34 Cu23 125.11(6) . . ?
Te23 Cu34 Cu23 57.19(4) . . ?
Cu33 Cu34 Te26 63.06(5) . . ?
Te27 Cu34 Te26 101.94(5) . . ?
Cu27 Cu34 Te26 106.80(6) . . ?
Te9 Cu34 Te26 89.01(5) . . ?
Te23 Cu34 Te26 108.55(5) . . ?
Cu23 Cu34 Te26 55.55(4) . . ?
Cu36 Cu35 Te25 175.11(7) . . ?
Cu36 Cu35 Cu26 115.26(7) . . ?
Te25 Cu35 Cu26 60.41(5) . . ?
Cu36 Cu35 Cu38 118.71(7) . . ?
Te25 Cu35 Cu38 65.58(5) . . ?
Cu26 Cu35 Cu38 125.99(7) . . ?
Cu36 Cu35 Te11 61.65(5) . . ?
Te25 Cu35 Te11 123.19(6) . . ?
Cu26 Cu35 Te11 162.32(7) . . ?
Cu38 Cu35 Te11 60.71(5) . . ?
Cu36 Cu35 Te26 63.87(5) . . ?
Te25 Cu35 Te26 114.11(5) . . ?
Cu26 Cu35 Te26 103.91(6) . . ?
Cu38 Cu35 Te26 97.57(6) . . ?
Te11 Cu35 Te26 90.36(5) . . ?
Cu36 Cu35 Cu31 122.31(7) . . ?
Te25 Cu35 Cu31 56.84(4) . . ?
Cu26 Cu35 Cu31 88.62(6) . . ?
Cu38 Cu35 Cu31 61.25(5) . . ?
Te11 Cu35 Cu31 107.84(6) . . ?
Te26 Cu35 Cu31 59.51(4) . . ?
Cu36 Cu35 Te24 58.94(5) . . ?
Te25 Cu35 Te24 118.40(6) . . ?
Cu26 Cu35 Te24 63.73(5) . . ?
Cu38 Cu35 Te24 154.77(7) . . ?
Te11 Cu35 Te24 103.44(5) . . ?
Te26 Cu35 Te24 102.27(5) . . ?
Cu31 Cu35 Te24 143.35(6) . . ?
Cu36 Cu35 Cu25 64.23(6) . . ?
Te25 Cu35 Cu25 110.90(6) . . ?
Cu26 Cu35 Cu25 59.47(5) . . ?
Cu38 Cu35 Cu25 149.96(7) . . ?
Te11 Cu35 Cu25 124.65(6) . . ?
Te26 Cu35 Cu25 55.25(4) . . ?
Cu31 Cu35 Cu25 91.19(6) . . ?
Te24 Cu35 Cu25 54.76(4) . . ?
Cu35 Cu36 Te27 165.61(8) . . ?
Cu35 Cu36 Cu30 122.88(7) . . ?
Te27 Cu36 Cu30 64.78(5) . . ?
Cu35 Cu36 Te11 62.26(5) . . ?
Te27 Cu36 Te11 114.70(6) . . ?
Cu30 Cu36 Te11 162.07(8) . . ?
Cu35 Cu36 Te24 68.05(5) . . ?
Te27 Cu36 Te24 124.07(6) . . ?
Cu30 Cu36 Te24 62.20(5) . . ?
Te11 Cu36 Te24 110.24(6) . . ?
Cu35 Cu36 Te26 64.14(5) . . ?
Te27 Cu36 Te26 102.64(6) . . ?
Cu30 Cu36 Te26 106.92(6) . . ?
Te11 Cu36 Te26 90.81(5) . . ?
Te24 Cu36 Te26 108.33(5) . . ?
Cu35 Cu36 Cu25 64.76(5) . . ?
Te27 Cu36 Cu25 113.55(6) . . ?
Cu30 Cu36 Cu25 65.64(5) . . ?
Te11 Cu36 Cu25 125.75(6) . . ?
Te24 Cu36 Cu25 57.12(4) . . ?
Te26 Cu36 Cu25 55.46(4) . . ?
P11 Cu37 Cu33 140.33(12) . . ?
P11 Cu37 Te9 115.73(11) . . ?
Cu33 Cu37 Te9 60.05(4) . . ?
P11 Cu37 Cu28 135.18(12) . . ?
Cu33 Cu37 Cu28 63.27(5) . . ?
Te9 Cu37 Cu28 108.98(6) . . ?
P11 Cu37 Te8 111.25(11) . . ?
Cu33 Cu37 Te8 107.75(6) . . ?
Te9 Cu37 Te8 103.50(5) . . ?
Cu28 Cu37 Te8 58.80(5) . . ?
P11 Cu37 Te22 101.63(11) . . ?
Cu33 Cu37 Te22 55.66(4) . . ?
Te9 Cu37 Te22 112.71(5) . . ?
Cu28 Cu37 Te22 56.17(4) . . ?
Te8 Cu37 Te22 112.36(5) . . ?
P10 Cu38 Cu35 142.42(13) . . ?
P10 Cu38 Te11 112.84(13) . . ?
Cu35 Cu38 Te11 60.00(5) . . ?
P10 Cu38 Te8 109.96(12) . . ?
Cu35 Cu38 Te8 107.47(6) . . ?
Te11 Cu38 Te8 103.71(6) . . ?
P10 Cu38 Cu31 138.32(13) . . ?
Cu35 Cu38 Cu31 63.27(5) . . ?
Te11 Cu38 Cu31 108.85(6) . . ?
Te8 Cu38 Cu31 58.24(4) . . ?
P10 Cu38 Te25 106.28(12) . . ?
Cu35 Cu38 Te25 56.27(4) . . ?
Te11 Cu38 Te25 113.73(5) . . ?
Te8 Cu38 Te25 110.36(6) . . ?
Cu31 Cu38 Te25 54.99(4) . . ?
P13 Cu39 P12 125.4(2) . . ?
P13 Cu39 Te10 113.22(13) . . ?
P12 Cu39 Te10 103.11(16) . . ?
P13 Cu39 Te27 102.57(14) . . ?
P12 Cu39 Te27 98.90(11) . . ?
Te10 Cu39 Te27 112.81(6) . . ?
P13 Cu39 Cu32 118.23(15) . . ?
P12 Cu39 Cu32 115.22(16) . . ?
Te10 Cu39 Cu32 58.29(5) . . ?
Te27 Cu39 Cu32 54.82(4) . . ?
C69 P1 C67 106.1(7) . . ?
C69 P1 C71 106.2(7) . . ?
C67 P1 C71 101.5(7) . . ?
C69 P1 Cu1 112.2(5) . . ?
C67 P1 Cu1 116.4(6) . . ?
C71 P1 Cu1 113.4(5) . . ?
C77 P2 C75 99.7(10) . . ?
C77 P2 C73 112.0(9) . . ?
C75 P2 C73 99.1(11) . . ?
C77 P2 Cu2 118.0(6) . . ?
C75 P2 Cu2 114.3(8) . . ?
C73 P2 Cu2 111.6(8) . . ?
C79 P3 C83 107.5(7) . . ?
C79 P3 C81 105.0(7) . . ?
C83 P3 C81 98.4(7) . . ?
C79 P3 Cu3 117.3(5) . . ?
C83 P3 Cu3 115.3(5) . . ?
C81 P3 Cu3 111.3(5) . . ?
C85 P4 C89 107.1(7) . . ?
C85 P4 C87 106.7(7) . . ?
C89 P4 C87 98.0(7) . . ?
C85 P4 Cu8 109.7(5) . . ?
C89 P4 Cu8 113.8(5) . . ?
C87 P4 Cu8 120.3(5) . . ?
C91 P5 C93 75.9(16) . . ?
C91 P5 C95 105.4(11) . . ?
C93 P5 C95 112.6(14) . . ?
C91 P5 C93 105.0(16) . . ?
C93 P5 C93 35.8(15) . . ?
C95 P5 C93 85.2(10) . . ?
C91 P5 C91 19.5(14) . . ?
C93 P5 C91 95.3(16) . . ?
C95 P5 C91 100.3(10) . . ?
C93 P5 C91 124.0(16) . . ?
C91 P5 Cu11 123.4(10) . . ?
C93 P5 Cu11 116.1(12) . . ?
C95 P5 Cu11 116.8(6) . . ?
C93 P5 Cu11 114.1(11) . . ?
C91 P5 Cu11 112.3(10) . . ?
C99 P6 C101 109.9(10) . . ?
C99 P6 C97 91.9(11) . . ?
C101 P6 C97 106.7(10) . . ?
C99 P6 Cu12 118.1(9) . . ?
C101 P6 Cu12 110.9(6) . . ?
C97 P6 Cu12 117.5(9) . . ?
C103 P7 C105 101.8(11) . . ?
C103 P7 C107 104.4(11) . . ?
C105 P7 C107 102.4(12) . . ?
C103 P7 Cu13 117.5(8) . . ?
C105 P7 Cu13 111.8(9) . . ?
C107 P7 Cu13 116.9(7) . . ?
C111 P8 C109 106.4(7) . . ?
C111 P8 C113 95.4(6) . . ?
C109 P8 C113 105.2(7) . . ?
C111 P8 Cu14 119.8(5) . . ?
C109 P8 Cu14 117.4(6) . . ?
C113 P8 Cu14 109.5(5) . . ?
C115 P9 C119 105.0(7) . . ?
C115 P9 C117 98.6(7) . . ?
C119 P9 C117 108.3(7) . . ?
C115 P9 Cu29 118.8(5) . . ?
C119 P9 Cu29 111.4(5) . . ?
C117 P9 Cu29 113.7(5) . . ?
C125 P10 C121 64.0(14) . . ?
C125 P10 C123 104.9(15) . . ?
C121 P10 C123 118.4(15) . . ?
C125 P10 C121 97.7(14) . . ?
C121 P10 C121 36.0(11) . . ?
C123 P10 C121 99.3(14) . . ?
C125 P10 C123 119(2) . . ?
C121 P10 C123 97(2) . . ?
C123 P10 C123 32.9(16) . . ?
C121 P10 C123 68.7(19) . . ?
C125 P10 C125 41.1(13) . . ?
C121 P10 C125 103.3(13) . . ?
C123 P10 C125 76.4(13) . . ?
C121 P10 C125 131.4(13) . . ?
C123 P10 C125 105.5(19) . . ?
C125 P10 Cu38 119.9(12) . . ?
C121 P10 Cu38 120.6(10) . . ?
C123 P10 Cu38 116.6(9) . . ?
C121 P10 Cu38 115.0(9) . . ?
C123 P10 Cu38 119.1(16) . . ?
C125 P10 Cu38 109.6(10) . . ?
C129 P11 C127 61.6(13) . . ?
C129 P11 C131 113.7(12) . . ?
C127 P11 C131 117.0(11) . . ?
C129 P11 C127 100.4(13) . . ?
C127 P11 C127 40.5(12) . . ?
C131 P11 C127 91.9(12) . . ?
C129 P11 C129 41.0(14) . . ?
C127 P11 C129 101.1(14) . . ?
C131 P11 C129 87.1(13) . . ?
C127 P11 C129 134.2(13) . . ?
C129 P11 Cu37 120.1(10) . . ?
C127 P11 Cu37 116.9(9) . . ?
C131 P11 Cu37 116.4(7) . . ?
C127 P11 Cu37 108.5(9) . . ?
C129 P11 Cu37 112.8(10) . . ?
C137 P12 C135 104.9(16) . . ?
C137 P12 C135 118.3(17) . . ?
C135 P12 C135 25(2) . . ?
C137 P12 C133 109.9(15) . . ?
C135 P12 C133 96.3(14) . . ?
C135 P12 C133 72(2) . . ?
C137 P12 Cu39 115.6(14) . . ?
C135 P12 Cu39 114.9(8) . . ?
C135 P12 Cu39 118.8(15) . . ?
C133 P12 Cu39 113.3(10) . . ?
C143 P13 C139 99.7(12) . . ?
C143 P13 C141 99.1(11) . . ?
C139 P13 C141 100.0(14) . . ?
C143 P13 Cu39 116.6(7) . . ?
C139 P13 Cu39 115.2(10) . . ?
C141 P13 Cu39 122.4(10) . . ?
C6 C1 C2 119.1(13) . . ?
C6 C1 Te1 117.7(10) . . ?
C2 C1 Te1 123.2(9) . . ?
C1 C2 C3 121.6(14) . . ?
C4 C3 C2 118.4(18) . . ?
C3 C4 C5 119.8(19) . . ?
C6 C5 C4 119.7(17) . . ?
C1 C6 C5 121.2(15) . . ?
C12 C7 C8 123.3(15) . . ?
C12 C7 Te2 123.8(12) . . ?
C8 C7 Te2 112.9(12) . . ?
C7 C8 C9 113.6(18) . . ?
C10 C9 C8 118(2) . . ?
C9 C10 C11 132(3) . . ?
C10 C11 C12 113(2) . . ?
C7 C12 C11 119.4(17) . . ?
C18 C13 C14 122.7(12) . . ?
C18 C13 Te3 117.5(9) . . ?
C14 C13 Te3 119.7(9) . . ?
C15 C14 C13 118.1(12) . . ?
C16 C15 C14 120.4(13) . . ?
C15 C16 C17 119.8(15) . . ?
C16 C17 C18 121.3(15) . . ?
C13 C18 C17 117.6(13) . . ?
C20 C19 C24 125(2) . . ?
C20 C19 Te4 115.8(18) . . ?
C24 C19 Te4 118.1(18) . . ?
C19 C20 C21 118(3) . . ?
C22 C21 C20 121(3) . . ?
C21 C22 C23 125(3) . . ?
C24 C23 C22 121(3) . . ?
C23 C24 C19 109(3) . . ?
C24 C19 C20 134(4) . . ?
C24 C19 Te4A 115(3) . . ?
C20 C19 Te4A 111(2) . . ?
C19 C20 C21 108(3) . . ?
C22 C21 C20 125(4) . . ?
C23 C22 C21 120(4) . . ?
C22 C23 C24 124(4) . . ?
C19 C24 C23 108(4) . . ?
C26 C25 C30 121.5(12) . . ?
C26 C25 Te5 121.3(10) . . ?
C30 C25 Te5 117.2(9) . . ?
C25 C26 C27 121.1(14) . . ?
C26 C27 C28 117.3(14) . . ?
C27 C28 C29 122.4(14) . . ?
C30 C29 C28 118.1(15) . . ?
C29 C30 C25 119.5(13) . . ?
C32 C31 C36 126.9(18) . . ?
C32 C31 Te6 120.3(14) . . ?
C36 C31 Te6 111.9(12) . . ?
C31 C32 C33 122(2) . . ?
C34 C33 C32 111(2) . . ?
C35 C34 C33 128(3) . . ?
C34 C35 C36 119(2) . . ?
C31 C36 C35 113.1(16) . . ?
C38 C37 C42 121.3(12) . . ?
C38 C37 Te7 122.2(10) . . ?
C42 C37 Te7 116.5(9) . . ?
C37 C38 C39 120.8(12) . . ?
C40 C39 C38 119.2(13) . . ?
C39 C40 C41 122.5(15) . . ?
C40 C41 C42 118.5(15) . . ?
C37 C42 C41 117.6(12) . . ?
C44 C43 C48 120.6(13) . . ?
C44 C43 Te8 121.2(10) . . ?
C48 C43 Te8 118.3(10) . . ?
C43 C44 C45 119.9(15) . . ?
C46 C45 C44 120.6(18) . . ?
C47 C46 C45 120.6(18) . . ?
C46 C47 C48 118.8(16) . . ?
C43 C48 C47 119.4(14) . . ?
C50 C49 C54 122.6(12) . . ?
C50 C49 Te9 119.6(10) . . ?
C54 C49 Te9 117.5(9) . . ?
C49 C50 C51 117.2(14) . . ?
C52 C51 C50 118.7(16) . . ?
C53 C52 C51 122.7(17) . . ?
C52 C53 C54 118.3(15) . . ?
C49 C54 C53 120.4(13) . . ?
C56 C55 C60 121.2(13) . . ?
C56 C55 Te10 124.2(10) . . ?
C60 C55 Te10 114.6(10) . . ?
C55 C56 C57 121.8(14) . . ?
C56 C57 C58 117.7(16) . . ?
C59 C58 C57 119.8(16) . . ?
C58 C59 C60 122.0(15) . . ?
C59 C60 C55 117.4(14) . . ?
C62 C61 C66 123.2(16) . . ?
C62 C61 Te11 120.9(11) . . ?
C66 C61 Te11 115.7(12) . . ?
C61 C62 C63 119.4(16) . . ?
C64 C63 C62 115.8(19) . . ?
C65 C64 C63 126(2) . . ?
C64 C65 C66 118(2) . . ?
C61 C66 C65 117.3(18) . . ?
C68 C67 P1 112.2(12) . . ?
C70 C69 P1 115.9(11) . . ?
C72 C71 P1 112.2(12) . . ?
C74 C73 P2 117.4(17) . . ?
C76 C75 P2 130(3) . . ?
C78 C77 P2 118.6(11) . . ?
C80 C79 P3 113.8(12) . . ?
C82 C81 P3 113.7(12) . . ?
C84 C83 P3 111.6(11) . . ?
C86 C85 P4 114.4(12) . . ?
C88 C87 P4 109.3(11) . . ?
C90 C89 P4 112.1(11) . . ?
C92 C91 P5 117(3) . . ?
C94 C93 P5 123(3) . . ?
C92 C91 P5 113(2) . . ?
C94 C93 P5 115(3) . . ?
C93 C94 C93 48(2) . . ?
C96 C95 P5 117.4(13) . . ?
C98 C97 C98 86(3) . . ?
C98 C97 P6 118(2) . . ?
C98 C97 P6 119(3) . . ?
C100 C99 P6 104.3(17) . . ?
C102 C101 C102 25.9(18) . . ?
C102 C101 P6 123.6(19) . . ?
C102 C101 P6 102.1(16) . . ?
C104 C103 C104 116(3) . . ?
C104 C103 P7 117.1(18) . . ?
C104 C103 P7 102(2) . . ?
C106 C105 P7 119(2) . . ?
C108 C107 C108 148(3) . . ?
C108 C107 P7 103.6(19) . . ?
C108 C107 P7 96(2) . . ?
C110 C109 P8 113.9(12) . . ?
C112 C111 P8 108.7(10) . . ?
C114 C113 P8 110.8(11) . . ?
C116 C115 P9 110.8(11) . . ?
C118 C117 P9 112.2(12) . . ?
C120 C119 P9 115.2(10) . . ?
C122 C121 P10 113(2) . . ?
C124 C123 P10 111(2) . . ?
C126 C125 P10 112(2) . . ?
C128 C127 P11 112(2) . . ?
C130 C129 P11 108.4(18) . . ?
C122 C121 P10 111.0(18) . . ?
C124 C123 P10 115(4) . . ?
C126 C125 P10 112(2) . . ?
C128 C127 P11 110.6(16) . . ?
C130 C129 P11 115(3) . . ?
C121 C122 C121 46.1(16) . . ?
C123 C124 C123 45(3) . . ?
C125 C126 C125 54.6(19) . . ?
C127 C128 C127 54.8(18) . . ?
C129 C130 C129 51(2) . . ?
C132 C131 C132 24.5(16) . . ?
C132 C131 P11 113.9(19) . . ?
C132 C131 P11 112.5(18) . . ?
C135 C136 C135 33(3) . . ?
C136 C135 P12 118(2) . . ?
C136 C135 P12 116(2) . . ?
C134 C133 P12 101(2) . . ?
C138 C137 P12 106(3) . . ?
C140 C139 C140 80(4) . . ?
C140 C139 P13 165(4) . . ?
C140 C139 P13 113(3) . . ?
C142 C141 P13 96(2) . . ?
C144 C143 P13 109.9(15) . . ?

loop_
_geom_bond_atom_site_label_1
_geom_bond_atom_site_label_2
_geom_bond_distance
_geom_bond_site_symmetry_2
_geom_bond_publ_flag
Te1 C1 2.120(12) . ?
Te1 Cu4 2.5647(16) . ?
Te1 Cu6 2.6325(16) . ?
Te1 Cu8 2.6859(17) . ?
Te2 C7 2.128(14) . ?
Te2 Cu7 2.6379(15) . ?
Te2 Cu3 2.6395(17) . ?
Te2 Cu2 2.6921(17) . ?
Te3 C13 2.154(12) . ?
Te3 Cu5 2.6194(16) . ?
Te3 Cu3 2.6362(17) . ?
Te3 Cu1 2.6884(16) . ?
Te4 C19 2.19(2) . ?
Te4 Cu11 2.634(10) . ?
Te4 Cu17 2.661(10) . ?
Te4 Cu4 2.666(10) . ?
Te4A C19 2.26(3) . ?
Te4A Cu17 2.616(10) . ?
Te4A Cu11 2.674(11) . ?
Te4A Cu4 2.712(10) . ?
Te5 C25 2.141(12) . ?
Te5 Cu22 2.6335(16) . ?
Te5 Cu11 2.6642(17) . ?
Te5 Cu15 2.6874(15) . ?
Te6 C31 2.166(15) . ?
Te6 Cu26 2.6194(15) . ?
Te6 Cu14 2.6653(16) . ?
Te6 Cu21 2.6780(17) . ?
Te7 C37 2.131(13) . ?
Te7 Cu20 2.6056(16) . ?
Te7 Cu8 2.6697(17) . ?
Te7 Cu14 2.6794(17) . ?
Te8 C43 2.132(12) . ?
Te8 Cu28 2.6561(16) . ?
Te8 Cu31 2.6792(15) . ?
Te8 Cu37 2.7057(17) . ?
Te8 Cu38 2.7193(17) . ?
Te9 C49 2.126(12) . ?
Te9 Cu33 2.6416(15) . ?
Te9 Cu37 2.6471(16) . ?
Te9 Cu34 2.6477(15) . ?
Te10 C55 2.145(13) . ?
Te10 Cu32 2.6399(16) . ?
Te10 Cu29 2.6430(17) . ?
Te10 Cu39 2.6565(19) . ?
Te11 C61 2.163(13) . ?
Te11 Cu36 2.6218(16) . ?
Te11 Cu35 2.6367(15) . ?
Te11 Cu38 2.6552(17) . ?
Te12 Cu6 2.5871(16) . ?
Te12 Cu10 2.6779(16) . ?
Te12 Cu9 2.6813(15) . ?
Te12 Cu2 2.7349(16) . ?
Te12 Cu5 2.7799(16) . ?
Te12 Cu1 2.7882(17) . ?
Te12 Cu7 2.9169(16) . ?
Te13 Cu16 2.5469(15) . ?
Te13 Cu15 2.5592(15) . ?
Te13 Cu9 2.6440(16) . ?
Te13 Cu1 2.6903(16) . ?
Te13 Cu12 2.7678(15) . ?
Te13 Cu5 3.0017(16) . ?
Te14 Cu19 2.5494(16) . ?
Te14 Cu21 2.5570(16) . ?
Te14 Cu10 2.6562(15) . ?
Te14 Cu2 2.7112(16) . ?
Te14 Cu13 2.7320(16) . ?
Te14 Cu7 2.8060(17) . ?
Te15 Cu5 2.5543(15) . ?
Te15 Cu7 2.6001(16) . ?
Te15 Cu19 2.6542(17) . ?
Te15 Cu16 2.6822(15) . ?
Te15 Cu24 2.7776(16) . ?
Te15 Cu3 2.8433(16) . ?
Te16 Cu6 2.6022(15) . ?
Te16 Cu23 2.6349(15) . ?
Te16 Cu9 2.6661(15) . ?
Te16 Cu18 2.6881(17) . ?
Te16 Cu17 2.7832(16) . ?
Te16 Cu22 2.7980(15) . ?
Te16 Cu15 2.8120(16) . ?
Te16 Cu4 2.9070(17) . ?
Te17 Cu25 2.6352(15) . ?
Te17 Cu6 2.6481(17) . ?
Te17 Cu18 2.6614(16) . ?
Te17 Cu10 2.6786(16) . ?
Te17 Cu20 2.7023(16) . ?
Te17 Cu26 2.7565(17) . ?
Te17 Cu21 2.8286(16) . ?
Te18 Cu23 2.6465(14) . ?
Te18 Cu9 2.6548(15) . ?
Te18 Cu25 2.6549(16) . ?
Te18 Cu24 2.6632(15) . ?
Te18 Cu10 2.6686(15) . ?
Te18 Cu27 2.7935(16) . ?
Te18 Cu30 2.8158(16) . ?
Te18 Cu19 3.0010(16) . ?
Te18 Cu16 3.0035(17) . ?
Te19 Cu4 2.6739(17) . ?
Te19 Cu18 2.6788(16) . ?
Te19 Cu20 2.7130(16) . ?
Te19 Cu31 2.7364(16) . ?
Te19 Cu8 2.7587(16) . ?
Te19 Cu28 2.7607(15) . ?
Te19 Cu17 2.7778(17) . ?
Te20 Cu24 2.5770(15) . ?
Te20 Cu27 2.5975(16) . ?
Te20 Cu12 2.6880(15) . ?
Te20 Cu16 2.7010(15) . ?
Te20 Cu29 2.7464(17) . ?
Te20 Cu32 3.0624(19) . ?
Te21 Cu24 2.5828(16) . ?
Te21 Cu30 2.6056(15) . ?
Te21 Cu19 2.6455(15) . ?
Te21 Cu13 2.7041(16) . ?
Te21 Cu32 2.7289(16) . ?
Te21 Cu29 2.9603(18) . ?
Te22 Cu33 2.5532(14) . ?
Te22 Cu22 2.6040(15) . ?
Te22 Cu28 2.6057(16) . ?
Te22 Cu17 2.6163(15) . ?
Te22 Cu37 2.8247(16) . ?
Te22 Cu11 2.8253(16) . ?
Te23 Cu23 2.6311(15) . ?
Te23 Cu34 2.6541(17) . ?
Te23 Cu15 2.6701(15) . ?
Te23 Cu12 2.7162(16) . ?
Te23 Cu27 2.7356(15) . ?
Te23 Cu22 2.8180(15) . ?
Te23 Cu33 2.9083(16) . ?
Te24 Cu25 2.6438(16) . ?
Te24 Cu36 2.6516(16) . ?
Te24 Cu21 2.6569(16) . ?
Te24 Cu13 2.6808(16) . ?
Te24 Cu30 2.7005(17) . ?
Te24 Cu35 2.8713(16) . ?
Te24 Cu26 2.8853(16) . ?
Te25 Cu35 2.5626(16) . ?
Te25 Cu31 2.5813(16) . ?
Te25 Cu26 2.5835(15) . ?
Te25 Cu20 2.7397(17) . ?
Te25 Cu14 2.7992(16) . ?
Te25 Cu38 2.8057(17) . ?
Te26 Cu25 2.6443(15) . ?
Te26 Cu23 2.6454(16) . ?
Te26 Cu18 2.6865(16) . ?
Te26 Cu33 2.7949(16) . ?
Te26 Cu28 2.8099(15) . ?
Te26 Cu31 2.8098(16) . ?
Te26 Cu36 2.8176(17) . ?
Te26 Cu35 2.8242(17) . ?
Te26 Cu34 2.8433(16) . ?
Te27 Cu32 2.5410(16) . ?
Te27 Cu36 2.5434(16) . ?
Te27 Cu34 2.5432(15) . ?
Te27 Cu27 2.7382(17) . ?
Te27 Cu30 2.7419(15) . ?
Te27 Cu39 2.7586(17) . ?
Cu1 P1 2.217(3) . ?
Cu1 Cu5 2.4381(19) . ?
Cu1 Cu9 2.723(2) . ?
Cu2 P2 2.219(4) . ?
Cu2 Cu7 2.472(2) . ?
Cu2 Cu10 2.7072(19) . ?
Cu3 P3 2.233(4) . ?
Cu3 Cu7 2.650(2) . ?
Cu3 Cu5 2.6846(19) . ?
Cu4 Cu17 2.5332(19) . ?
Cu4 Cu8 2.703(2) . ?
Cu4 Cu18 2.751(2) . ?
Cu4 Cu6 3.035(2) . ?
Cu5 Cu16 2.6247(19) . ?
Cu5 Cu7 2.634(2) . ?
Cu5 Cu9 2.6747(18) . ?
Cu6 Cu9 2.862(2) . ?
Cu6 Cu10 2.9342(19) . ?
Cu6 Cu18 2.976(2) . ?
Cu7 Cu19 2.5554(19) . ?
Cu7 Cu10 2.7433(19) . ?
Cu8 P4 2.244(4) . ?
Cu8 Cu20 2.952(2) . ?
Cu9 Cu15 2.949(2) . ?
Cu9 Cu16 2.954(2) . ?
Cu10 Cu21 2.811(2) . ?
Cu10 Cu19 2.9943(19) . ?
Cu11 P5 2.252(3) . ?
Cu11 Cu22 2.6740(18) . ?
Cu11 Cu17 2.719(2) . ?
Cu12 P6 2.265(4) . ?
Cu12 Cu16 2.6604(18) . ?
Cu12 Cu15 2.6759(19) . ?
Cu12 Cu27 2.899(2) . ?
Cu13 P7 2.263(4) . ?
Cu13 Cu19 2.631(2) . ?
Cu13 Cu21 2.7596(19) . ?
Cu13 Cu30 2.7924(19) . ?
Cu14 P8 2.277(4) . ?
Cu14 Cu26 2.659(2) . ?
Cu14 Cu20 2.905(2) . ?
Cu15 Cu22 2.5390(18) . ?
Cu15 Cu23 2.775(2) . ?
Cu16 Cu24 2.477(2) . ?
Cu17 Cu28 2.596(2) . ?
Cu17 Cu22 2.774(2) . ?
Cu17 Cu18 2.834(2) . ?
Cu18 Cu20 2.852(2) . ?
Cu18 Cu23 3.013(2) . ?
Cu18 Cu25 3.0252(19) . ?
Cu19 Cu24 2.4963(19) . ?
Cu20 Cu31 2.6134(19) . ?
Cu20 Cu26 2.832(2) . ?
Cu21 Cu26 2.5204(19) . ?
Cu21 Cu25 2.6884(19) . ?
Cu22 Cu33 2.5833(19) . ?
Cu22 Cu23 2.7146(18) . ?
Cu23 Cu34 2.8334(19) . ?
Cu23 Cu33 2.8444(18) . ?
Cu23 Cu27 2.9590(19) . ?
Cu24 Cu29 2.5568(19) . ?
Cu24 Cu32 2.601(2) . ?
Cu24 Cu27 2.9121(19) . ?
Cu24 Cu30 2.992(2) . ?
Cu25 Cu26 2.716(2) . ?
Cu25 Cu36 2.865(2) . ?
Cu25 Cu35 2.877(2) . ?
Cu25 Cu30 2.9585(19) . ?
Cu26 Cu35 2.5728(19) . ?
Cu27 Cu34 2.5775(19) . ?
Cu27 Cu32 2.841(2) . ?
Cu28 Cu31 2.544(2) . ?
Cu28 Cu37 2.7052(19) . ?
Cu28 Cu33 2.800(2) . ?
Cu29 P9 2.227(3) . ?
Cu29 Cu32 2.476(2) . ?
Cu30 Cu36 2.575(2) . ?
Cu30 Cu32 2.689(2) . ?
Cu31 Cu38 2.785(2) . ?
Cu31 Cu35 2.837(2) . ?
Cu32 Cu39 2.761(2) . ?
Cu33 Cu34 2.4659(18) . ?
Cu33 Cu37 2.6323(19) . ?
Cu35 Cu36 2.473(2) . ?
Cu35 Cu38 2.617(2) . ?
Cu37 P11 2.242(3) . ?
Cu38 P10 2.246(4) . ?
Cu39 P13 2.263(6) . ?
Cu39 P12 2.286(5) . ?
P1 C69 1.790(15) . ?
P1 C67 1.841(17) . ?
P1 C71 1.845(16) . ?
P2 C77 1.779(17) . ?
P2 C75 1.80(3) . ?
P2 C73 1.80(2) . ?
P3 C79 1.813(16) . ?
P3 C83 1.821(16) . ?
P3 C81 1.910(17) . ?
P4 C85 1.853(16) . ?
P4 C89 1.857(15) . ?
P4 C87 1.859(15) . ?
P5 C91 1.67(3) . ?
P5 C93 1.72(4) . ?
P5 C95 1.836(16) . ?
P5 C93 1.86(4) . ?
P5 C91 1.97(4) . ?
P6 C99 1.90(3) . ?
P6 C101 1.919(17) . ?
P6 C97 1.92(3) . ?
P7 C103 1.75(2) . ?
P7 C105 1.88(3) . ?
P7 C107 1.89(3) . ?
P8 C111 1.843(14) . ?
P8 C109 1.855(18) . ?
P8 C113 1.921(15) . ?
P9 C115 1.826(15) . ?
P9 C119 1.852(14) . ?
P9 C117 1.868(16) . ?
P10 C125 1.81(3) . ?
P10 C121 1.84(3) . ?
P10 C123 1.90(3) . ?
P10 C121 1.96(3) . ?
P10 C123 1.97(6) . ?
P10 C125 2.04(3) . ?
P11 C129 1.78(3) . ?
P11 C127 1.79(3) . ?
P11 C131 1.81(2) . ?
P11 C127 2.06(3) . ?
P11 C129 2.07(4) . ?
P12 C137 1.87(2) . ?
P12 C135 1.89(2) . ?
P12 C135 1.91(2) . ?
P12 C133 1.92(2) . ?
P13 C143 1.832(19) . ?
P13 C139 1.84(3) . ?
P13 C141 1.89(3) . ?
C1 C6 1.377(17) . ?
C1 C2 1.394(18) . ?
C2 C3 1.45(2) . ?
C3 C4 1.35(2) . ?
C4 C5 1.46(3) . ?
C5 C6 1.39(2) . ?
C7 C12 1.30(2) . ?
C7 C8 1.46(2) . ?
C8 C9 1.50(3) . ?
C9 C10 1.24(3) . ?
C10 C11 1.32(3) . ?
C11 C12 1.53(3) . ?
C13 C18 1.364(17) . ?
C13 C14 1.422(16) . ?
C14 C15 1.423(19) . ?
C15 C16 1.369(19) . ?
C16 C17 1.412(19) . ?
C17 C18 1.42(2) . ?
C19 C20 1.41(3) . ?
C19 C24 1.50(4) . ?
C20 C21 1.42(4) . ?
C21 C22 1.22(4) . ?
C22 C23 1.51(5) . ?
C23 C24 1.45(4) . ?
C19 C24 1.23(4) . ?
C19 C20 1.44(5) . ?
C20 C21 1.54(5) . ?
C21 C22 1.28(5) . ?
C22 C23 1.27(5) . ?
C23 C24 1.65(5) . ?
C25 C26 1.401(16) . ?
C25 C30 1.410(18) . ?
C26 C27 1.409(19) . ?
C27 C28 1.41(2) . ?
C28 C29 1.447(19) . ?
C29 C30 1.406(19) . ?
C31 C32 1.26(2) . ?
C31 C36 1.42(2) . ?
C32 C33 1.50(3) . ?
C33 C34 1.45(3) . ?
C34 C35 1.30(3) . ?
C35 C36 1.51(3) . ?
C37 C38 1.385(16) . ?
C37 C42 1.416(18) . ?
C38 C39 1.411(18) . ?
C39 C40 1.35(2) . ?
C40 C41 1.43(2) . ?
C41 C42 1.44(2) . ?
C43 C44 1.367(17) . ?
C43 C48 1.408(18) . ?
C44 C45 1.41(2) . ?
C45 C46 1.40(2) . ?
C46 C47 1.38(2) . ?
C47 C48 1.45(2) . ?
C49 C50 1.385(19) . ?
C49 C54 1.403(16) . ?
C50 C51 1.49(2) . ?
C51 C52 1.40(2) . ?
C52 C53 1.39(2) . ?
C53 C54 1.43(2) . ?
C55 C56 1.359(19) . ?
C55 C60 1.436(18) . ?
C56 C57 1.39(2) . ?
C57 C58 1.48(2) . ?
C58 C59 1.35(2) . ?
C59 C60 1.42(2) . ?
C61 C62 1.351(19) . ?
C61 C66 1.40(2) . ?
C62 C63 1.43(3) . ?
C63 C64 1.39(3) . ?
C64 C65 1.34(3) . ?
C65 C66 1.43(3) . ?
C67 C68 1.52(2) . ?
C69 C70 1.61(2) . ?
C71 C72 1.48(2) . ?
C73 C74 1.43(3) . ?
C75 C76 1.16(4) . ?
C77 C78 1.60(2) . ?
C79 C80 1.56(2) . ?
C81 C82 1.51(2) . ?
C83 C84 1.54(2) . ?
C85 C86 1.56(2) . ?
C87 C88 1.52(2) . ?
C89 C90 1.57(2) . ?
C91 C92 1.48(5) . ?
C93 C94 1.37(2) . ?
C91 C92 1.53(4) . ?
C93 C94 1.35(2) . ?
C95 C96 1.47(2) . ?
C97 C98 1.23(4) . ?
C97 C98 1.37(6) . ?
C99 C100 1.54(3) . ?
C101 C102 1.45(4) . ?
C101 C102 1.69(4) . ?
C103 C104 1.61(4) . ?
C103 C104 1.72(5) . ?
C105 C106 1.53(4) . ?
C107 C108 1.59(4) . ?
C107 C108 1.71(5) . ?
C109 C110 1.64(3) . ?
C111 C112 1.60(2) . ?
C113 C114 1.54(2) . ?
C115 C116 1.54(2) . ?
C117 C118 1.47(2) . ?
C119 C120 1.52(2) . ?
C121 C122 1.41(3) . ?
C123 C124 1.51(4) . ?
C125 C126 1.60(4) . ?
C127 C128 1.27(4) . ?
C129 C130 1.75(4) . ?
C121 C122 1.58(3) . ?
C123 C124 1.33(5) . ?
C125 C126 1.33(3) . ?
C127 C128 1.60(3) . ?
C129 C130 1.28(4) . ?
C131 C132 1.66(4) . ?
C131 C132 1.68(4) . ?
C134 C133 1.41(2) . ?
C136 C135 1.41(2) . ?
C136 C135 1.42(2) . ?
C137 C138 1.43(2) . ?
C140 C139 1.37(2) . ?
C140 C139 1.39(2) . ?
C141 C142 1.50(4) . ?
C143 C144 1.56(3) . ?
